data_1568478
loop_
_publ_author_name
'Cemortan, Valeriu'
'Simler, Thomas'
'Moutet, Jules'
'Jaoul, Arnaud'
'Clavagu\'era, Carine'
'Nocton, Gr\'egory'

_publ_section_title
;
 Structure and bonding patterns in heterometallic organometallics with
 linear Ln--Pd--Ln motifs
;
_journal_issue 10
_journal_name_full 'Chemical Science'
_journal_page_first 2676
_journal_page_last 2685
_journal_paper_doi 10.1039/D2SC06933D
_journal_volume 14
_journal_year 2023
_chemical_formula_moiety 'C74 H90 N10 Pd2 Yb2, 2(C4 H8 O), 4[O1C4H8]'
_chemical_formula_sum 'C98 H138 N10 O6 Pd2 Yb2'
_chemical_formula_weight 2111.06
_space_group_crystal_system triclinic
_space_group_IT_number 2
_space_group_name_Hall '-P 1'
_space_group_name_H-M_alt 'P -1'
_atom_sites_solution_hydrogens geom
_atom_sites_solution_primary dual
_audit_block_doi 10.5517/ccdc.csd.cc2dc2zv
_audit_creation_date 2022-10-19
_audit_creation_method
;
Olex2 1.5
(compiled 2022.04.07 svn.rca3783a0 for OlexSys, GUI svn.r6498)
;
_audit_update_record
;
2022-10-25 deposited with the CCDC.	2023-01-20 downloaded from the CCDC.
;
_cell_angle_alpha 101.902(7)
_cell_angle_beta 102.431(7)
_cell_angle_gamma 113.691(7)
_cell_formula_units_Z 2
_cell_length_a 14.758(4)
_cell_length_b 17.469(5)
_cell_length_c 20.212(6)
_cell_measurement_reflns_used 5572
_cell_measurement_temperature 149.99
_cell_measurement_theta_max 21.836
_cell_measurement_theta_min 2.184
_cell_volume 4403(2)
_computing_cell_refinement 'SAINT V8.38A (Bruker, 2018)'
_computing_data_reduction 'SAINT V8.38A (Bruker, 2018)'
_computing_molecular_graphics 'Olex2 1.5 (Dolomanov et al., 2009)'
_computing_publication_material 'Olex2 1.5 (Dolomanov et al., 2009)'
_computing_structure_refinement 'SHELXL 2019/2 (Sheldrick, 2015)'
_computing_structure_solution 'SHELXT 2018/2 (Sheldrick, 2018)'
_diffrn_ambient_temperature 149.99
_diffrn_measured_fraction_theta_full 0.985
_diffrn_measured_fraction_theta_max 0.985
_diffrn_measurement_device_type 'Bruker APEX-II CCD'
_diffrn_measurement_method '\f and \w scans'
_diffrn_radiation_type MoK\a
_diffrn_radiation_wavelength 0.71073
_diffrn_reflns_av_R_equivalents 0.1951
_diffrn_reflns_av_unetI/netI 0.1656
_diffrn_reflns_Laue_measured_fraction_full 0.985
_diffrn_reflns_Laue_measured_fraction_max 0.985
_diffrn_reflns_limit_h_max 17
_diffrn_reflns_limit_h_min -17
_diffrn_reflns_limit_k_max 20
_diffrn_reflns_limit_k_min -20
_diffrn_reflns_limit_l_max 24
_diffrn_reflns_limit_l_min -24
_diffrn_reflns_number 96195
_diffrn_reflns_point_group_measured_fraction_full 0.985
_diffrn_reflns_point_group_measured_fraction_max 0.985
_diffrn_reflns_theta_full 25.069
_diffrn_reflns_theta_max 25.069
_diffrn_reflns_theta_min 1.347
_exptl_absorpt_coefficient_mu 2.568
_exptl_absorpt_correction_T_max 0.7452
_exptl_absorpt_correction_T_min 0.5772
_exptl_absorpt_correction_type multi-scan
_exptl_absorpt_process_details
;
SADABS-2016/2 (Bruker,2016/2) was used for absorption correction.
wR2(int) was 0.1252 before and 0.0841 after correction.
The Ratio of minimum to maximum transmission is 0.7746.
The \l/2 correction factor is Not present.
;
_exptl_crystal_colour red
_exptl_crystal_colour_primary red
_exptl_crystal_density_diffrn 1.592
_exptl_crystal_description needle
_exptl_crystal_F_000 2152
_exptl_crystal_size_max 0.28
_exptl_crystal_size_mid 0.04
_exptl_crystal_size_min 0.02
_refine_diff_density_max 2.937
_refine_diff_density_min -1.172
_refine_diff_density_rms 0.178
_refine_ls_extinction_method none
_refine_ls_goodness_of_fit_ref 0.999
_refine_ls_hydrogen_treatment constr
_refine_ls_matrix_type full
_refine_ls_number_parameters 905
_refine_ls_number_reflns 15419
_refine_ls_number_restraints 61
_refine_ls_restrained_S_all 0.998
_refine_ls_R_factor_all 0.1530
_refine_ls_R_factor_gt 0.0674
_refine_ls_shift/su_max 0.001
_refine_ls_shift/su_mean 0.000
_refine_ls_structure_factor_coef Fsqd
_refine_ls_weighting_details 'w=1/[\s^2^(Fo^2^)+(0.0898P)^2^] where P=(Fo^2^+2Fc^2^)/3'
_refine_ls_weighting_scheme calc
_refine_ls_wR_factor_gt 0.1502
_refine_ls_wR_factor_ref 0.1898
_reflns_Friedel_coverage 0.000
_reflns_number_gt 7861
_reflns_number_total 15419
_reflns_threshold_expression 'I > 2\s(I)'
_cod_data_source_file d2sc06933d2.cif
_cod_data_source_block 3
_cod_depositor_comments 'Adding full bibliography for 1568477--1568482.cif.'
_cod_database_code 1568478
_shelx_shelxl_version_number 2019/2
_shelx_space_group_comment
;
The symmetry employed for this shelxl refinement is uniquely defined
by the following loop, which should always be used as a source of
symmetry information in preference to the above space-group names.
They are only intended as comments.
;
_olex2_refinement_description
;
1. Fixed Uiso
 At 1.2 times of:
  All C(H) groups, All C(H,H) groups
 At 1.5 times of:
  All C(H,H,H) groups
2. Restrained distances
 C76-C75 \\sim C77-C78
 with sigma of 0.02
3. Uiso/Uaniso restraints and constraints
C82 \\sim O2 \\sim C79 \\sim C80 \\sim C81: within 2A with sigma of 0.004 and
sigma for terminal atoms of 0.008 within 2A
O1 \\sim C75 \\sim C76 \\sim C77 \\sim C78: within 2A with sigma of 0.004 and
sigma for terminal atoms of 0.008 within 2A
4.a Ternary CH refined with riding coordinates:
 C4(H4), C19(H19)
4.b Secondary CH2 refined with riding coordinates:
 C75(H75A,H75B), C76(H76A,H76B), C77(H77A,H77B), C78(H78A,H78B), C79(H79A,
 H79B), C80(H80A,H80B), C81(H81A,H81B), C82(H82A,H82B)
4.c Aromatic/amide H refined with riding coordinates:
 C2(H2), C3(H3), C8(H8), C9(H9), C10(H10), C11(H11), C12(H12), C13(H13),
 C14(H14), C15(H15), C16(H16), C20(H20), C21(H21), C25(H25), C26(H26), C27(H27),
  C28(H28), C29(H29), C30(H30), C31(H31), C32(H32), C33(H33)
4.d Idealised Me refined as rotating group:
 C17(H17A,H17B,H17C), C34(H34A,H34B,H34C), C40(H40A,H40B,H40C), C41(H41A,H41B,
 H41C), C42(H42A,H42B,H42C), C43(H43A,H43B,H43C), C44(H44A,H44B,H44C), C50(H50A,
 H50B,H50C), C51(H51A,H51B,H51C), C52(H52A,H52B,H52C), C53(H53A,H53B,H53C),
 C54(H54A,H54B,H54C), C60(H60A,H60B,H60C), C61(H61A,H61B,H61C), C62(H62A,H62B,
 H62C), C63(H63A,H63B,H63C), C64(H64A,H64B,H64C), C70(H70A,H70B,H70C), C71(H71A,
 H71B,H71C), C72(H72A,H72B,H72C), C73(H73A,H73B,H73C), C74(H74A,H74B,H74C)
;
_smtbx_masks_special_details
;
A solvent mask was calculated and 340 electrons were 
found in a volume of 864\%A^3^ in 1 void per unit cell. 
This is consistent with the presence of 
4[O1C4H8] per Asymmetric Unit 
which account for 320 electrons 
per unit cell.
;
_olex2_submission_special_instructions 'No special instructions were received'

loop_
_space_group_symop_operation_xyz
'x, y, z'
'-x, -y, -z'

loop_
_atom_site_label
_atom_site_type_symbol
_atom_site_fract_x
_atom_site_fract_y
_atom_site_fract_z
_atom_site_U_iso_or_equiv
_atom_site_adp_type
_atom_site_occupancy
_atom_site_site_symmetry_order
_atom_site_calc_flag
_atom_site_refinement_flags_posn
_atom_site_refinement_flags_adp
_atom_site_refinement_flags_occupancy
_atom_site_disorder_assembly
_atom_site_disorder_group
Yb1 Yb 0.32586(4) 0.21251(4) 0.48687(3) 0.03433(18) Uani 1 1 d . . . . .
Yb2 Yb 0.28213(4) 0.11668(4) -0.06631(3) 0.0423(2) Uani 1 1 d . . . . .
Pd1 Pd 0.55917(7) 0.36928(6) 0.30968(5) 0.0319(2) Uani 1 1 d . . . . .
Pd2 Pd 0.56621(7) 0.19406(7) 0.21389(5) 0.0353(3) Uani 1 1 d . . . . .
N1 N 0.4121(6) 0.2790(6) 0.2992(4) 0.025(2) Uani 1 1 d . . . . .
N2 N 0.5894(7) 0.3460(6) 0.4128(5) 0.029(2) Uani 1 1 d . . . . .
N3 N 0.3111(7) 0.2153(6) 0.3705(5) 0.030(2) Uani 1 1 d . . . . .
N4 N 0.4979(7) 0.2903(6) 0.4848(4) 0.030(2) Uani 1 1 d . . . . .
N5 N 0.7071(7) 0.4538(6) 0.3183(5) 0.036(2) Uani 1 1 d . . . . .
N6 N 0.4107(6) 0.1551(6) 0.1662(4) 0.028(2) Uani 1 1 d . . . . .
N7 N 0.5722(7) 0.2304(7) 0.1174(5) 0.038(3) Uani 1 1 d . . . . .
N8 N 0.2879(6) 0.1184(6) 0.0497(4) 0.027(2) Uani 1 1 d . . . . .
N9 N 0.4580(8) 0.1870(7) 0.0036(5) 0.046(3) Uani 1 1 d . . . . .
N10 N 0.7206(7) 0.2370(7) 0.2607(5) 0.044(3) Uani 1 1 d . . . . .
C1 C 0.4004(8) 0.2630(7) 0.3587(6) 0.024(3) Uani 1 1 d . . . . .
C2 C 0.2211(8) 0.1936(7) 0.3137(6) 0.034(3) Uani 1 1 d . . . . .
H2 H 0.156064 0.173284 0.322472 0.040 Uiso 1 1 calc R U . . .
C3 C 0.2197(9) 0.1991(8) 0.2504(6) 0.031(3) Uani 1 1 d . . . . .
H3 H 0.157616 0.189275 0.216045 0.038 Uiso 1 1 calc R U . . .
C4 C 0.3207(9) 0.2218(8) 0.2333(6) 0.033(3) Uani 1 1 d . . . . .
H4 H 0.322031 0.255500 0.198762 0.040 Uiso 1 1 calc R U . . .
C5 C 0.4973(8) 0.3016(7) 0.4203(6) 0.027(3) Uani 1 1 d . . . . .
C6 C 0.6057(8) 0.3343(7) 0.5247(6) 0.027(3) Uani 1 1 d . . . . .
C7 C 0.6604(9) 0.3699(7) 0.4809(6) 0.032(3) Uani 1 1 d . . . . .
C8 C 0.7711(9) 0.4156(8) 0.5053(7) 0.046(4) Uani 1 1 d . . . . .
H8 H 0.809778 0.434711 0.474722 0.055 Uiso 1 1 calc R U . . .
C9 C 0.8210(9) 0.4311(9) 0.5794(7) 0.046(4) Uani 1 1 d . . . . .
H9 H 0.894650 0.468204 0.600428 0.055 Uiso 1 1 calc R U . . .
C10 C 0.7651(11) 0.3935(9) 0.6213(7) 0.048(4) Uani 1 1 d . . . . .
H10 H 0.801658 0.399065 0.668320 0.058 Uiso 1 1 calc R U . . .
C11 C 0.6577(10) 0.3484(9) 0.5956(6) 0.045(3) Uani 1 1 d . . . . .
H11 H 0.619378 0.327142 0.625760 0.054 Uiso 1 1 calc R U . . .
C12 C 0.7715(10) 0.5267(8) 0.3792(7) 0.046(3) Uani 1 1 d . . . . .
H12 H 0.743655 0.540011 0.415652 0.055 Uiso 1 1 calc R U . . .
C13 C 0.8758(10) 0.5812(9) 0.3885(7) 0.050(4) Uani 1 1 d . . . . .
H13 H 0.920170 0.629274 0.431492 0.060 Uiso 1 1 calc R U . . .
C14 C 0.9131(11) 0.5628(9) 0.3327(8) 0.055(4) Uani 1 1 d . . . . .
H14 H 0.984172 0.599003 0.337950 0.066 Uiso 1 1 calc R U . . .
C15 C 0.8517(10) 0.4961(10) 0.2726(8) 0.056(4) Uani 1 1 d . . . . .
H15 H 0.878206 0.485384 0.234699 0.067 Uiso 1 1 calc R U . . .
C16 C 0.7480(10) 0.4415(8) 0.2650(7) 0.045(3) Uani 1 1 d . . . . .
H16 H 0.704359 0.394240 0.221371 0.054 Uiso 1 1 calc R U . . .
C17 C 0.5075(10) 0.3936(9) 0.2197(6) 0.046(3) Uani 1 1 d . . . . .
H17A H 0.491862 0.344644 0.177719 0.069 Uiso 1 1 calc R U . . .
H17B H 0.561753 0.448707 0.218935 0.069 Uiso 1 1 calc R U . . .
H17C H 0.443758 0.399134 0.218509 0.069 Uiso 1 1 calc R U . . .
C18 C 0.3860(8) 0.1526(8) 0.0993(6) 0.031(3) Uani 1 1 d . . . . .
C19 C 0.3242(8) 0.1358(7) 0.1969(6) 0.028(3) Uani 1 1 d . . . . .
H19 H 0.336811 0.108088 0.234197 0.034 Uiso 1 1 calc R U . . .
C20 C 0.2223(9) 0.0731(7) 0.1412(6) 0.037(3) Uani 1 1 d . . . . .
H20 H 0.166656 0.034860 0.153760 0.044 Uiso 1 1 calc R U . . .
C21 C 0.2082(8) 0.0700(7) 0.0729(6) 0.029(3) Uani 1 1 d . . . . .
H21 H 0.140133 0.032756 0.038503 0.035 Uiso 1 1 calc R U . . .
C22 C 0.4734(9) 0.1886(8) 0.0725(6) 0.034(3) Uani 1 1 d . . . . .
C23 C 0.6312(9) 0.2582(8) 0.0748(6) 0.038(3) Uani 1 1 d . . . . .
C24 C 0.5627(10) 0.2315(8) 0.0045(7) 0.042(3) Uani 1 1 d . . . . .
C25 C 0.6029(12) 0.2528(11) -0.0505(7) 0.061(4) Uani 1 1 d . . . . .
H25 H 0.556893 0.235852 -0.097675 0.073 Uiso 1 1 calc R U . . .
C26 C 0.7117(11) 0.2992(10) -0.0341(8) 0.064(4) Uani 1 1 d . . . . .
H26 H 0.738974 0.310463 -0.071591 0.077 Uiso 1 1 calc R U . . .
C27 C 0.7816(11) 0.3297(11) 0.0357(8) 0.064(4) Uani 1 1 d . . . . .
H27 H 0.854757 0.364837 0.046071 0.076 Uiso 1 1 calc R U . . .
C28 C 0.7415(10) 0.3071(8) 0.0910(7) 0.045(3) Uani 1 1 d . . . . .
H28 H 0.787949 0.324607 0.138155 0.054 Uiso 1 1 calc R U . . .
C29 C 0.7736(10) 0.2922(9) 0.3310(6) 0.047(4) Uani 1 1 d . . . . .
H29 H 0.734376 0.302038 0.360344 0.057 Uiso 1 1 calc R U . . .
C30 C 0.8812(11) 0.3335(10) 0.3598(7) 0.060(4) Uani 1 1 d . . . . .
H30 H 0.914568 0.373051 0.407723 0.072 Uiso 1 1 calc R U . . .
C31 C 0.9424(11) 0.3183(11) 0.3201(10) 0.074(5) Uani 1 1 d . . . . .
H31 H 1.016626 0.346421 0.340757 0.089 Uiso 1 1 calc R U . . .
C32 C 0.8916(12) 0.2602(11) 0.2484(8) 0.079(5) Uani 1 1 d . . . . .
H32 H 0.930109 0.247954 0.219385 0.094 Uiso 1 1 calc R U . . .
C33 C 0.7811(10) 0.2215(9) 0.2222(7) 0.050(4) Uani 1 1 d . . . . .
H33 H 0.746015 0.181790 0.174418 0.060 Uiso 1 1 calc R U . . .
C34 C 0.5396(10) 0.1370(9) 0.2887(6) 0.045(3) Uani 1 1 d . . . . .
H34A H 0.534452 0.176870 0.327975 0.067 Uiso 1 1 calc R U . . .
H34B H 0.597461 0.124693 0.307318 0.067 Uiso 1 1 calc R U . . .
H34C H 0.473721 0.081487 0.267525 0.067 Uiso 1 1 calc R U . . .
C35 C 0.3694(9) 0.3729(7) 0.5573(7) 0.037(3) Uani 1 1 d . . . . .
C36 C 0.2872(10) 0.3472(9) 0.4902(7) 0.042(3) Uani 1 1 d . . . . .
C37 C 0.1970(10) 0.2829(8) 0.4938(6) 0.040(3) Uani 1 1 d . . . . .
C38 C 0.2174(10) 0.2651(8) 0.5575(7) 0.044(3) Uani 1 1 d . . . . .
C39 C 0.3266(10) 0.3205(9) 0.5978(7) 0.044(3) Uani 1 1 d . . . . .
C40 C 0.3850(13) 0.3311(11) 0.6746(7) 0.080(5) Uani 1 1 d . . . . .
H40A H 0.367751 0.272581 0.679249 0.120 Uiso 1 1 calc R U . . .
H40B H 0.363545 0.363054 0.708557 0.120 Uiso 1 1 calc R U . . .
H40C H 0.460757 0.364467 0.684843 0.120 Uiso 1 1 calc R U . . .
C41 C 0.4744(10) 0.4498(9) 0.5803(8) 0.062(4) Uani 1 1 d . . . . .
H41A H 0.523856 0.442940 0.616551 0.093 Uiso 1 1 calc R U . . .
H41B H 0.470693 0.504019 0.600774 0.093 Uiso 1 1 calc R U . . .
H41C H 0.498212 0.453472 0.538876 0.093 Uiso 1 1 calc R U . . .
C42 C 0.2920(12) 0.3895(9) 0.4346(7) 0.058(4) Uani 1 1 d . . . . .
H42A H 0.285884 0.443602 0.450232 0.087 Uiso 1 1 calc R U . . .
H42B H 0.234236 0.348740 0.390045 0.087 Uiso 1 1 calc R U . . .
H42C H 0.359079 0.404248 0.426168 0.087 Uiso 1 1 calc R U . . .
C43 C 0.0897(11) 0.2437(10) 0.4375(8) 0.067(5) Uani 1 1 d . . . . .
H43A H 0.095198 0.272055 0.400452 0.101 Uiso 1 1 calc R U . . .
H43B H 0.041162 0.253833 0.460136 0.101 Uiso 1 1 calc R U . . .
H43C H 0.063268 0.180020 0.415739 0.101 Uiso 1 1 calc R U . . .
C44 C 0.1345(13) 0.2108(11) 0.5864(8) 0.073(5) Uani 1 1 d . . . . .
H44A H 0.114053 0.147927 0.566113 0.110 Uiso 1 1 calc R U . . .
H44B H 0.072843 0.220141 0.572741 0.110 Uiso 1 1 calc R U . . .
H44C H 0.163521 0.229589 0.638750 0.110 Uiso 1 1 calc R U . . .
C45 C 0.3653(10) 0.0986(9) 0.5356(7) 0.047(4) Uani 1 1 d . . . . .
C46 C 0.3686(9) 0.0800(8) 0.4641(8) 0.043(3) Uani 1 1 d . . . . .
C47 C 0.2694(10) 0.0477(8) 0.4182(7) 0.039(3) Uani 1 1 d . . . . .
C48 C 0.2000(9) 0.0446(8) 0.4581(7) 0.044(3) Uani 1 1 d . . . . .
C49 C 0.2607(11) 0.0725(9) 0.5307(7) 0.047(4) Uani 1 1 d . . . . .
C50 C 0.2190(13) 0.0646(10) 0.5931(7) 0.073(5) Uani 1 1 d . . . . .
H50A H 0.265709 0.117272 0.635168 0.109 Uiso 1 1 calc R U . . .
H50B H 0.216143 0.011881 0.604354 0.109 Uiso 1 1 calc R U . . .
H50C H 0.148470 0.059531 0.579832 0.109 Uiso 1 1 calc R U . . .
C51 C 0.4510(12) 0.1260(10) 0.6034(8) 0.073(5) Uani 1 1 d . . . . .
H51A H 0.518766 0.151102 0.595679 0.109 Uiso 1 1 calc R U . . .
H51B H 0.441842 0.074349 0.618613 0.109 Uiso 1 1 calc R U . . .
H51C H 0.448884 0.170492 0.640631 0.109 Uiso 1 1 calc R U . . .
C52 C 0.4639(11) 0.0886(10) 0.4454(10) 0.073(5) Uani 1 1 d . . . . .
H52A H 0.457147 0.096653 0.398325 0.109 Uiso 1 1 calc R U . . .
H52B H 0.471039 0.034918 0.443931 0.109 Uiso 1 1 calc R U . . .
H52C H 0.526096 0.139846 0.481631 0.109 Uiso 1 1 calc R U . . .
C53 C 0.2330(13) 0.0104(10) 0.3350(8) 0.080(5) Uani 1 1 d . . . . .
H53A H 0.164636 0.007377 0.314608 0.121 Uiso 1 1 calc R U . . .
H53B H 0.226996 -0.049022 0.320380 0.121 Uiso 1 1 calc R U . . .
H53C H 0.284451 0.049296 0.317636 0.121 Uiso 1 1 calc R U . . .
C54 C 0.0807(10) 0.0068(10) 0.4259(8) 0.067(5) Uani 1 1 d . . . . .
H54A H 0.054917 0.032412 0.460593 0.101 Uiso 1 1 calc R U . . .
H54B H 0.046984 -0.057647 0.414332 0.101 Uiso 1 1 calc R U . . .
H54C H 0.063995 0.021446 0.382056 0.101 Uiso 1 1 calc R U . . .
C55 C 0.3226(12) 0.2837(11) -0.0382(8) 0.068(5) Uani 1 1 d . . . . .
C56 C 0.2266(12) 0.2402(9) -0.0288(7) 0.053(4) Uani 1 1 d . . . . .
C57 C 0.1528(11) 0.1805(10) -0.0961(8) 0.059(4) Uani 1 1 d . . . . .
C58 C 0.2021(11) 0.1907(10) -0.1465(7) 0.056(4) Uani 1 1 d . . . . .
C59 C 0.3087(12) 0.2525(11) -0.1106(8) 0.065(4) Uani 1 1 d . . . . .
C60 C 0.3927(15) 0.2951(15) -0.1473(10) 0.118(8) Uani 1 1 d . . . . .
H60A H 0.463056 0.326942 -0.111269 0.178 Uiso 1 1 calc R U . . .
H60B H 0.377202 0.336411 -0.167792 0.178 Uiso 1 1 calc R U . . .
H60C H 0.389700 0.248283 -0.185376 0.178 Uiso 1 1 calc R U . . .
C61 C 0.4243(14) 0.3606(10) 0.0163(9) 0.092(6) Uani 1 1 d . . . . .
H61A H 0.439780 0.413657 0.002178 0.137 Uiso 1 1 calc R U . . .
H61B H 0.481864 0.345689 0.017981 0.137 Uiso 1 1 calc R U . . .
H61C H 0.416468 0.371808 0.063786 0.137 Uiso 1 1 calc R U . . .
C62 C 0.2029(14) 0.2604(12) 0.0422(8) 0.078(5) Uani 1 1 d . . . . .
H62A H 0.159837 0.204724 0.048777 0.117 Uiso 1 1 calc R U . . .
H62B H 0.165012 0.295281 0.040154 0.117 Uiso 1 1 calc R U . . .
H62C H 0.269000 0.293965 0.082583 0.117 Uiso 1 1 calc R U . . .
C63 C 0.0366(11) 0.1268(11) -0.1107(10) 0.084(6) Uani 1 1 d . . . . .
H63A H 0.025660 0.104740 -0.070770 0.125 Uiso 1 1 calc R U . . .
H63B H 0.006379 0.076674 -0.155104 0.125 Uiso 1 1 calc R U . . .
H63C H 0.002352 0.164105 -0.115749 0.125 Uiso 1 1 calc R U . . .
C64 C 0.1510(14) 0.1544(13) -0.2299(8) 0.099(7) Uani 1 1 d . . . . .
H64A H 0.197230 0.138803 -0.251502 0.149 Uiso 1 1 calc R U . . .
H64B H 0.140386 0.199840 -0.246775 0.149 Uiso 1 1 calc R U . . .
H64C H 0.083148 0.101700 -0.243627 0.149 Uiso 1 1 calc R U . . .
C65 C 0.2719(10) 0.0001(9) -0.1745(6) 0.046(4) Uani 1 1 d . . . . .
C66 C 0.1673(9) -0.0316(10) -0.1755(7) 0.051(4) Uani 1 1 d . . . . .
C67 C 0.1620(9) -0.0571(9) -0.1116(6) 0.044(3) Uani 1 1 d . . . . .
C68 C 0.2637(9) -0.0410(9) -0.0733(6) 0.037(3) Uani 1 1 d . . . . .
C69 C 0.3306(9) -0.0085(8) -0.1122(6) 0.041(3) Uani 1 1 d . . . . .
C70 C 0.4446(8) 0.0093(9) -0.0943(7) 0.046(4) Uani 1 1 d . . . . .
H70A H 0.483120 0.056577 -0.111759 0.068 Uiso 1 1 calc R U . . .
H70B H 0.447052 -0.044701 -0.117346 0.068 Uiso 1 1 calc R U . . .
H70C H 0.476887 0.027286 -0.042206 0.068 Uiso 1 1 calc R U . . .
C71 C 0.3130(13) 0.0241(12) -0.2340(7) 0.081(5) Uani 1 1 d . . . . .
H71A H 0.257362 0.022749 -0.271578 0.122 Uiso 1 1 calc R U . . .
H71B H 0.335274 -0.018527 -0.254315 0.122 Uiso 1 1 calc R U . . .
H71C H 0.372913 0.083649 -0.214438 0.122 Uiso 1 1 calc R U . . .
C72 C 0.0715(11) -0.0587(11) -0.2385(7) 0.078(5) Uani 1 1 d . . . . .
H72A H 0.029311 -0.031711 -0.223429 0.117 Uiso 1 1 calc R U . . .
H72B H 0.029454 -0.123292 -0.255957 0.117 Uiso 1 1 calc R U . . .
H72C H 0.093462 -0.038794 -0.276938 0.117 Uiso 1 1 calc R U . . .
C73 C 0.0606(9) -0.1040(9) -0.0981(7) 0.053(4) Uani 1 1 d . . . . .
H73A H 0.075856 -0.106914 -0.049287 0.079 Uiso 1 1 calc R U . . .
H73B H 0.019759 -0.164043 -0.132630 0.079 Uiso 1 1 calc R U . . .
H73C H 0.020175 -0.071442 -0.103491 0.079 Uiso 1 1 calc R U . . .
C74 C 0.2913(9) -0.0665(9) -0.0075(7) 0.051(4) Uani 1 1 d . . . . .
H74A H 0.346614 -0.013845 0.031826 0.076 Uiso 1 1 calc R U . . .
H74B H 0.316331 -0.110264 -0.018374 0.076 Uiso 1 1 calc R U . . .
H74C H 0.229022 -0.091897 0.006516 0.076 Uiso 1 1 calc R U . . .
O1 O 0.3127(15) 0.7823(13) 0.2397(9) 0.167(5) Uani 1 1 d . U . . .
C75 C 0.362(2) 0.8719(18) 0.2329(13) 0.159(5) Uani 1 1 d D U . . .
H75A H 0.378909 0.917600 0.278297 0.191 Uiso 1 1 calc R U . . .
H75B H 0.427479 0.882944 0.222244 0.191 Uiso 1 1 calc R U . . .
C76 C 0.290(2) 0.8757(17) 0.1765(13) 0.155(5) Uani 1 1 d D U . . .
H76A H 0.307261 0.867533 0.131837 0.186 Uiso 1 1 calc R U . . .
H76B H 0.287089 0.932411 0.189541 0.186 Uiso 1 1 calc R U . . .
C77 C 0.180(2) 0.7929(17) 0.1688(14) 0.156(5) Uani 1 1 d D U . . .
H77A H 0.142491 0.813039 0.197225 0.187 Uiso 1 1 calc R U . . .
H77B H 0.134408 0.763426 0.117975 0.187 Uiso 1 1 calc R U . . .
C78 C 0.210(2) 0.7367(17) 0.1945(14) 0.158(5) Uani 1 1 d D U . . .
H78A H 0.201643 0.688940 0.153944 0.190 Uiso 1 1 calc R U . . .
H78B H 0.163295 0.709280 0.220889 0.190 Uiso 1 1 calc R U . . .
O2 O 0.9065(9) 0.2390(9) 0.5505(8) 0.106(3) Uani 1 1 d . U . . .
C79 C 0.8397(13) 0.1965(14) 0.4855(11) 0.110(3) Uani 1 1 d . U . . .
H79A H 0.859319 0.153822 0.460316 0.132 Uiso 1 1 calc R U . . .
H79B H 0.843811 0.239162 0.459260 0.132 Uiso 1 1 calc R U . . .
C80 C 0.7365(13) 0.1510(14) 0.4842(11) 0.103(3) Uani 1 1 d . U . . .
H80A H 0.704266 0.088060 0.454609 0.124 Uiso 1 1 calc R U . . .
H80B H 0.693661 0.177506 0.464105 0.124 Uiso 1 1 calc R U . . .
C81 C 0.7428(12) 0.1591(13) 0.5585(11) 0.099(3) Uani 1 1 d . U . . .
H81A H 0.707859 0.100143 0.563856 0.119 Uiso 1 1 calc R U . . .
H81B H 0.709937 0.195030 0.575845 0.119 Uiso 1 1 calc R U . . .
C82 C 0.8572(12) 0.2038(13) 0.5983(11) 0.102(3) Uani 1 1 d . U . . .
H82A H 0.875319 0.251621 0.642544 0.123 Uiso 1 1 calc R U . . .
H82B H 0.879570 0.161017 0.611441 0.123 Uiso 1 1 calc R U . . .

loop_
_atom_site_aniso_label
_atom_site_aniso_U_11
_atom_site_aniso_U_22
_atom_site_aniso_U_33
_atom_site_aniso_U_23
_atom_site_aniso_U_13
_atom_site_aniso_U_12
Yb1 0.0371(3) 0.0388(4) 0.0244(3) 0.0088(3) 0.0135(2) 0.0142(3)
Yb2 0.0384(3) 0.0571(4) 0.0184(3) 0.0062(3) 0.0056(2) 0.0152(3)
Pd1 0.0321(5) 0.0352(6) 0.0221(5) 0.0055(4) 0.0100(4) 0.0114(5)
Pd2 0.0332(5) 0.0445(6) 0.0203(5) 0.0016(4) 0.0052(4) 0.0171(5)
N1 0.026(5) 0.023(5) 0.019(5) 0.005(4) 0.003(4) 0.009(4)
N2 0.023(5) 0.029(6) 0.026(5) 0.000(4) 0.007(4) 0.009(5)
N3 0.030(5) 0.027(6) 0.026(5) 0.002(4) 0.009(4) 0.011(5)
N4 0.041(6) 0.033(6) 0.008(5) -0.004(4) -0.003(4) 0.019(5)
N5 0.042(6) 0.030(6) 0.027(6) 0.002(5) 0.011(5) 0.012(5)
N6 0.020(5) 0.043(6) 0.009(5) 0.002(4) 0.002(4) 0.010(5)
N7 0.029(6) 0.048(7) 0.024(5) 0.000(5) 0.009(5) 0.011(5)
N8 0.023(5) 0.034(6) 0.016(5) 0.003(4) 0.005(4) 0.007(5)
N9 0.040(6) 0.059(8) 0.030(6) 0.013(5) 0.022(5) 0.011(6)
N10 0.037(6) 0.047(7) 0.036(6) 0.003(5) 0.011(5) 0.014(6)
C1 0.022(6) 0.023(7) 0.028(7) 0.007(5) 0.005(5) 0.014(5)
C2 0.025(6) 0.028(7) 0.042(8) 0.003(6) 0.015(6) 0.009(6)
C3 0.032(7) 0.045(8) 0.015(6) 0.011(6) 0.005(5) 0.017(6)
C4 0.043(7) 0.031(8) 0.017(6) 0.002(5) 0.009(5) 0.013(6)
C5 0.030(7) 0.029(7) 0.033(7) 0.011(6) 0.011(5) 0.023(6)
C6 0.032(7) 0.020(7) 0.023(6) 0.004(5) 0.004(5) 0.009(6)
C7 0.034(7) 0.020(7) 0.036(7) -0.002(6) 0.011(6) 0.012(6)
C8 0.036(8) 0.046(9) 0.042(8) -0.002(7) 0.004(6) 0.018(7)
C9 0.021(6) 0.044(9) 0.045(8) -0.008(7) -0.013(6) 0.014(6)
C10 0.051(9) 0.056(10) 0.033(8) 0.016(7) 0.009(7) 0.023(8)
C11 0.056(9) 0.063(10) 0.035(8) 0.022(7) 0.016(7) 0.041(8)
C12 0.053(9) 0.026(8) 0.051(9) -0.007(6) 0.029(7) 0.017(7)
C13 0.043(8) 0.033(8) 0.039(8) -0.012(6) 0.003(7) 0.001(7)
C14 0.046(8) 0.044(10) 0.057(10) 0.018(8) 0.018(8) 0.003(8)
C15 0.036(8) 0.065(11) 0.070(11) 0.032(9) 0.037(8) 0.013(8)
C16 0.052(8) 0.028(8) 0.033(7) -0.007(6) 0.022(6) 0.003(7)
C17 0.055(8) 0.059(10) 0.026(7) 0.016(7) 0.012(6) 0.029(8)
C18 0.029(7) 0.029(7) 0.030(7) 0.003(6) 0.008(6) 0.012(6)
C19 0.033(6) 0.036(8) 0.022(6) 0.014(5) 0.014(5) 0.018(6)
C20 0.034(7) 0.023(7) 0.025(7) -0.008(5) 0.003(5) -0.004(6)
C21 0.024(6) 0.024(7) 0.024(6) 0.006(5) 0.006(5) -0.001(5)
C22 0.035(7) 0.034(8) 0.031(7) 0.010(6) 0.016(6) 0.014(6)
C23 0.038(7) 0.042(8) 0.025(7) 0.006(6) 0.005(6) 0.014(7)
C24 0.054(8) 0.039(8) 0.041(8) 0.009(6) 0.024(7) 0.026(7)
C25 0.070(10) 0.097(13) 0.029(8) 0.025(8) 0.032(7) 0.042(10)
C26 0.052(9) 0.077(12) 0.051(10) 0.006(8) 0.035(8) 0.017(9)
C27 0.043(8) 0.088(13) 0.063(11) 0.026(9) 0.030(8) 0.027(9)
C28 0.044(8) 0.042(9) 0.040(8) 0.008(7) 0.018(6) 0.011(7)
C29 0.051(9) 0.054(9) 0.030(7) -0.004(7) -0.003(6) 0.034(8)
C30 0.057(10) 0.076(12) 0.036(8) 0.000(8) 0.003(7) 0.036(9)
C31 0.043(9) 0.075(12) 0.098(14) 0.033(11) 0.000(9) 0.031(9)
C32 0.073(11) 0.096(14) 0.058(11) -0.013(10) 0.022(9) 0.049(11)
C33 0.038(8) 0.059(10) 0.044(8) -0.005(7) 0.008(6) 0.028(7)
C34 0.052(8) 0.053(9) 0.028(7) 0.011(6) 0.007(6) 0.028(7)
C35 0.035(7) 0.017(7) 0.045(8) -0.006(6) 0.018(6) 0.005(6)
C36 0.059(9) 0.040(9) 0.054(9) 0.028(7) 0.035(7) 0.034(8)
C37 0.049(8) 0.041(9) 0.035(7) 0.006(6) 0.019(6) 0.026(7)
C38 0.051(8) 0.037(8) 0.057(9) 0.024(7) 0.045(7) 0.013(7)
C39 0.061(9) 0.047(9) 0.040(8) 0.017(7) 0.032(7) 0.030(8)
C40 0.115(14) 0.085(13) 0.039(9) 0.008(9) 0.012(9) 0.058(12)
C41 0.049(9) 0.039(9) 0.083(11) -0.004(8) 0.023(8) 0.017(8)
C42 0.095(11) 0.041(9) 0.054(9) 0.017(7) 0.044(8) 0.037(9)
C43 0.071(10) 0.076(12) 0.056(10) 0.006(9) 0.021(8) 0.044(10)
C44 0.102(13) 0.077(12) 0.074(11) 0.030(10) 0.061(10) 0.053(11)
C45 0.051(9) 0.047(9) 0.038(8) 0.021(7) 0.011(7) 0.018(7)
C46 0.026(7) 0.030(8) 0.074(10) 0.017(7) 0.022(7) 0.010(6)
C47 0.064(9) 0.034(8) 0.046(8) 0.028(7) 0.038(7) 0.033(7)
C48 0.036(7) 0.043(9) 0.043(8) 0.020(7) 0.011(6) 0.007(7)
C49 0.065(10) 0.054(10) 0.048(9) 0.036(7) 0.037(7) 0.034(8)
C50 0.115(14) 0.074(12) 0.045(9) 0.043(9) 0.037(9) 0.043(11)
C51 0.073(11) 0.075(12) 0.060(10) 0.015(9) -0.006(8) 0.042(10)
C52 0.070(11) 0.040(10) 0.116(14) 0.028(10) 0.047(10) 0.024(8)
C53 0.108(14) 0.050(11) 0.067(11) 0.001(9) 0.022(10) 0.034(10)
C54 0.038(8) 0.065(11) 0.081(12) 0.026(9) 0.020(8) 0.007(8)
C55 0.061(10) 0.069(12) 0.053(10) 0.033(9) 0.003(8) 0.011(9)
C56 0.072(10) 0.046(9) 0.028(8) 0.010(7) 0.011(7) 0.020(8)
C57 0.045(9) 0.060(11) 0.069(11) 0.032(9) 0.012(8) 0.020(8)
C58 0.059(10) 0.064(11) 0.039(8) 0.029(8) 0.011(7) 0.021(9)
C59 0.075(11) 0.070(12) 0.054(10) 0.042(9) 0.022(9) 0.026(10)
C60 0.103(15) 0.17(2) 0.099(16) 0.097(16) 0.045(12) 0.052(15)
C61 0.104(14) 0.053(11) 0.066(12) 0.009(9) 0.006(10) 0.004(10)
C62 0.123(14) 0.107(15) 0.051(10) 0.032(10) 0.033(10) 0.092(13)
C63 0.047(9) 0.071(12) 0.111(15) 0.021(11) -0.006(9) 0.027(9)
C64 0.111(15) 0.126(17) 0.039(10) 0.030(10) -0.010(9) 0.051(13)
C65 0.051(8) 0.055(9) 0.016(6) -0.002(6) 0.001(6) 0.022(7)
C66 0.034(8) 0.075(11) 0.030(8) -0.009(7) -0.005(6) 0.033(8)
C67 0.034(7) 0.049(9) 0.028(7) -0.007(6) 0.003(6) 0.013(7)
C68 0.041(7) 0.060(9) 0.014(6) 0.006(6) 0.011(6) 0.032(7)
C69 0.043(7) 0.047(9) 0.027(7) -0.004(6) 0.013(6) 0.024(7)
C70 0.031(7) 0.056(10) 0.046(8) 0.004(7) 0.011(6) 0.023(7)
C71 0.099(13) 0.115(15) 0.027(8) 0.011(9) 0.036(8) 0.046(12)
C72 0.066(10) 0.105(14) 0.031(8) -0.013(8) -0.006(7) 0.039(10)
C73 0.040(8) 0.059(10) 0.038(8) -0.004(7) 0.013(6) 0.013(7)
C74 0.028(7) 0.070(10) 0.046(8) 0.006(7) 0.016(6) 0.020(7)
O1 0.191(12) 0.154(11) 0.127(9) 0.034(9) 0.007(8) 0.082(10)
C75 0.187(12) 0.149(11) 0.123(9) 0.035(9) 0.008(8) 0.089(10)
C76 0.185(12) 0.147(11) 0.121(9) 0.035(9) 0.008(8) 0.093(10)
C77 0.182(12) 0.150(11) 0.122(9) 0.034(9) 0.009(8) 0.092(10)
C78 0.184(12) 0.151(11) 0.123(9) 0.036(9) 0.008(8) 0.088(10)
O2 0.058(5) 0.116(7) 0.130(8) 0.049(6) 0.033(5) 0.022(5)
C79 0.061(5) 0.119(7) 0.129(8) 0.047(7) 0.037(5) 0.018(5)
C80 0.056(5) 0.116(7) 0.128(8) 0.048(7) 0.036(5) 0.025(5)
C81 0.055(5) 0.111(7) 0.127(8) 0.052(7) 0.034(5) 0.028(5)
C82 0.058(5) 0.112(7) 0.129(8) 0.052(6) 0.032(5) 0.026(5)

loop_
_atom_type_symbol
_atom_type_description
_atom_type_scat_dispersion_real
_atom_type_scat_dispersion_imag
_atom_type_scat_source
C C 0.0033 0.0016 'International Tables Vol C Tables 4.2.6.8 and 6.1.1.4'
H H 0.0000 0.0000 'International Tables Vol C Tables 4.2.6.8 and 6.1.1.4'
N N 0.0061 0.0033 'International Tables Vol C Tables 4.2.6.8 and 6.1.1.4'
O O 0.0106 0.0060 'International Tables Vol C Tables 4.2.6.8 and 6.1.1.4'
Pd Pd -0.9988 1.0072 'International Tables Vol C Tables 4.2.6.8 and 6.1.1.4'
Yb Yb -0.3850 5.5486 'International Tables Vol C Tables 4.2.6.8 and 6.1.1.4'

loop_
_citation_id
_citation_doi
_citation_year
1 10.26434/chemrxiv-2022-n4fbb 2022

loop_
_geom_angle_atom_site_label_1
_geom_angle_atom_site_label_2
_geom_angle_atom_site_label_3
_geom_angle
_geom_angle_site_symmetry_1
_geom_angle_site_symmetry_3
_geom_angle_publ_flag
N3 Yb1 N4 72.9(3) . . ?
N3 Yb1 C35 103.2(4) . . ?
N3 Yb1 C36 79.1(4) . . ?
N3 Yb1 C37 90.7(3) . . ?
N3 Yb1 C38 120.8(4) . . ?
N3 Yb1 C39 131.4(4) . . ?
N3 Yb1 C45 123.7(4) . . ?
N3 Yb1 C46 91.9(4) . . ?
N3 Yb1 C47 78.6(3) . . ?
N3 Yb1 C48 99.2(4) . . ?
N3 Yb1 C49 128.3(4) . . ?
N4 Yb1 C35 80.5(3) . . ?
N4 Yb1 C36 93.6(4) . . ?
N4 Yb1 C37 123.8(4) . . ?
N4 Yb1 C38 131.0(4) . . ?
N4 Yb1 C39 101.9(4) . . ?
N4 Yb1 C45 93.5(4) . . ?
N4 Yb1 C46 82.0(3) . . ?
N4 Yb1 C47 103.7(3) . . ?
N4 Yb1 C48 133.1(4) . . ?
N4 Yb1 C49 124.3(4) . . ?
C35 Yb1 C36 32.3(4) . . ?
C35 Yb1 C37 51.0(4) . . ?
C35 Yb1 C38 51.2(4) . . ?
C35 Yb1 C39 31.2(4) . . ?
C35 Yb1 C46 152.3(4) . . ?
C35 Yb1 C47 175.9(4) . . ?
C35 Yb1 C48 144.3(4) . . ?
C35 Yb1 C49 126.4(4) . . ?
C36 Yb1 C37 30.3(4) . . ?
C36 Yb1 C38 51.0(4) . . ?
C36 Yb1 C49 136.6(4) . . ?
C38 Yb1 C37 30.2(4) . . ?
C39 Yb1 C36 52.6(4) . . ?
C39 Yb1 C37 51.3(4) . . ?
C39 Yb1 C38 31.5(4) . . ?
C39 Yb1 C46 136.1(4) . . ?
C39 Yb1 C47 145.6(4) . . ?
C39 Yb1 C48 115.7(4) . . ?
C39 Yb1 C49 95.4(4) . . ?
C45 Yb1 C35 128.7(4) . . ?
C45 Yb1 C36 157.1(4) . . ?
C45 Yb1 C37 136.7(4) . . ?
C45 Yb1 C38 109.3(4) . . ?
C45 Yb1 C39 104.7(4) . . ?
C45 Yb1 C46 31.9(4) . . ?
C45 Yb1 C47 51.3(4) . . ?
C45 Yb1 C48 51.8(4) . . ?
C45 Yb1 C49 30.8(4) . . ?
C46 Yb1 C36 170.9(4) . . ?
C46 Yb1 C37 153.5(4) . . ?
C46 Yb1 C38 137.2(4) . . ?
C46 Yb1 C47 30.2(4) . . ?
C46 Yb1 C48 51.6(4) . . ?
C46 Yb1 C49 51.2(4) . . ?
C47 Yb1 C36 146.3(4) . . ?
C47 Yb1 C37 125.6(4) . . ?
C47 Yb1 C38 124.6(4) . . ?
C47 Yb1 C48 31.6(4) . . ?
C47 Yb1 C49 50.9(4) . . ?
C48 Yb1 C36 131.1(4) . . ?
C48 Yb1 C37 101.9(4) . . ?
C48 Yb1 C38 93.4(4) . . ?
C48 Yb1 C49 30.9(4) . . ?
C49 Yb1 C37 108.3(4) . . ?
C49 Yb1 C38 86.0(4) . . ?
N8 Yb2 C55 93.4(4) . . ?
N8 Yb2 C56 80.0(4) . . ?
N8 Yb2 C57 100.7(4) . . ?
N8 Yb2 C58 129.4(4) . . ?
N8 Yb2 C59 124.1(4) . . ?
N8 Yb2 C65 131.8(4) . . ?
N8 Yb2 C66 120.7(4) . . ?
N8 Yb2 C67 88.9(4) . . ?
N8 Yb2 C68 79.3(3) . . ?
N8 Yb2 C69 103.2(4) . . ?
N9 Yb2 N8 73.2(3) . . ?
N9 Yb2 C55 79.6(4) . . ?
N9 Yb2 C56 101.8(4) . . ?
N9 Yb2 C57 130.5(4) . . ?
N9 Yb2 C58 121.9(4) . . ?
N9 Yb2 C59 90.8(4) . . ?
N9 Yb2 C65 103.2(4) . . ?
N9 Yb2 C66 132.0(4) . . ?
N9 Yb2 C67 123.7(4) . . ?
N9 Yb2 C68 92.6(4) . . ?
N9 Yb2 C69 80.9(4) . . ?
C55 Yb2 C58 50.8(4) . . ?
C55 Yb2 C67 156.0(4) . . ?
C56 Yb2 C55 30.6(4) . . ?
C56 Yb2 C58 50.6(4) . . ?
C56 Yb2 C66 125.1(4) . . ?
C56 Yb2 C67 127.5(4) . . ?
C57 Yb2 C55 51.3(5) . . ?
C57 Yb2 C56 31.3(4) . . ?
C57 Yb2 C58 30.5(4) . . ?
C57 Yb2 C59 51.2(5) . . ?
C57 Yb2 C66 94.1(4) . . ?
C57 Yb2 C67 104.8(4) . . ?
C57 Yb2 C68 135.5(4) . . ?
C57 Yb2 C69 145.3(4) . . ?
C58 Yb2 C67 110.8(4) . . ?
C59 Yb2 C55 30.7(4) . . ?
C59 Yb2 C56 50.7(5) . . ?
C59 Yb2 C58 31.1(4) . . ?
C59 Yb2 C66 109.9(5) . . ?
C59 Yb2 C67 139.6(4) . . ?
C59 Yb2 C68 156.3(4) . . ?
C65 Yb2 C55 134.0(5) . . ?
C65 Yb2 C56 144.3(4) . . ?
C65 Yb2 C57 114.9(4) . . ?
C65 Yb2 C58 94.2(4) . . ?
C65 Yb2 C59 103.8(5) . . ?
C65 Yb2 C66 31.3(4) . . ?
C65 Yb2 C67 52.3(4) . . ?
C65 Yb2 C68 52.6(4) . . ?
C65 Yb2 C69 32.0(4) . . ?
C66 Yb2 C55 137.1(4) . . ?
C66 Yb2 C58 86.3(4) . . ?
C66 Yb2 C67 32.0(4) . . ?
C68 Yb2 C55 170.7(4) . . ?
C68 Yb2 C56 150.0(4) . . ?
C68 Yb2 C58 138.5(4) . . ?
C68 Yb2 C66 52.3(4) . . ?
C68 Yb2 C67 31.1(3) . . ?
C69 Yb2 C55 149.4(5) . . ?
C69 Yb2 C56 176.3(4) . . ?
C69 Yb2 C58 125.8(4) . . ?
C69 Yb2 C59 127.2(5) . . ?
C69 Yb2 C66 51.9(4) . . ?
C69 Yb2 C67 51.4(4) . . ?
C69 Yb2 C68 31.1(4) . . ?
N1 Pd1 N2 79.5(3) . . ?
N5 Pd1 N1 177.1(4) . . ?
N5 Pd1 N2 100.2(3) . . ?
C17 Pd1 N1 92.8(4) . . ?
C17 Pd1 N2 168.5(4) . . ?
C17 Pd1 N5 87.9(5) . . ?
N6 Pd2 N7 80.2(3) . . ?
N10 Pd2 N6 177.9(4) . . ?
N10 Pd2 N7 98.6(4) . . ?
C34 Pd2 N6 93.1(4) . . ?
C34 Pd2 N7 168.6(4) . . ?
C34 Pd2 N10 88.3(5) . . ?
C1 N1 Pd1 115.0(7) . . ?
C1 N1 C4 115.5(9) . . ?
C4 N1 Pd1 129.1(7) . . ?
C5 N2 Pd1 107.7(7) . . ?
C5 N2 C7 102.8(9) . . ?
C7 N2 Pd1 147.8(8) . . ?
C1 N3 Yb1 116.9(7) . . ?
C1 N3 C2 112.1(9) . . ?
C2 N3 Yb1 129.0(7) . . ?
C5 N4 Yb1 111.6(7) . . ?
C5 N4 C6 102.5(9) . . ?
C6 N4 Yb1 145.8(7) . . ?
C12 N5 Pd1 121.2(8) . . ?
C16 N5 Pd1 121.9(8) . . ?
C16 N5 C12 116.9(10) . . ?
C18 N6 Pd2 113.9(7) . . ?
C18 N6 C19 115.7(8) . . ?
C19 N6 Pd2 130.3(6) . . ?
C22 N7 Pd2 106.0(8) . . ?
C22 N7 C23 104.0(9) . . ?
C23 N7 Pd2 146.9(7) . . ?
C18 N8 Yb2 116.2(7) . . ?
C18 N8 C21 112.8(9) . . ?
C21 N8 Yb2 128.6(7) . . ?
C22 N9 Yb2 113.3(7) . . ?
C22 N9 C24 101.4(9) . . ?
C24 N9 Yb2 145.3(8) . . ?
C29 N10 Pd2 121.8(8) . . ?
C33 N10 Pd2 121.6(8) . . ?
C33 N10 C29 116.2(10) . . ?
N1 C1 Yb1 168.9(7) . . ?
N1 C1 N3 128.5(9) . . ?
N1 C1 C5 116.0(10) . . ?
N3 C1 Yb1 40.8(5) . . ?
N3 C1 C5 115.5(10) . . ?
C5 C1 Yb1 74.8(6) . . ?
N3 C2 H2 117.4 . . ?
C3 C2 N3 125.3(11) . . ?
C3 C2 H2 117.4 . . ?
C2 C3 H3 121.1 . . ?
C2 C3 C4 117.7(10) . . ?
C4 C3 H3 121.1 . . ?
N1 C4 C3 110.0(9) . . ?
N1 C4 H4 108.2 . . ?
N1 C4 C19 111.8(9) . . ?
C3 C4 H4 108.2 . . ?
C3 C4 C19 110.3(9) . . ?
C19 C4 H4 108.2 . . ?
N2 C5 Yb1 162.0(7) . . ?
N2 C5 N4 117.4(9) . . ?
N2 C5 C1 119.8(10) . . ?
N4 C5 Yb1 44.6(5) . . ?
N4 C5 C1 122.7(10) . . ?
C1 C5 Yb1 78.2(6) . . ?
C7 C6 N4 107.8(9) . . ?
C11 C6 N4 130.8(11) . . ?
C11 C6 C7 121.3(11) . . ?
N2 C7 C6 109.4(9) . . ?
N2 C7 C8 129.3(11) . . ?
C6 C7 C8 121.1(11) . . ?
C7 C8 H8 122.3 . . ?
C7 C8 C9 115.3(12) . . ?
C9 C8 H8 122.3 . . ?
C8 C9 H9 119.0 . . ?
C10 C9 C8 122.0(11) . . ?
C10 C9 H9 119.0 . . ?
C9 C10 H10 119.6 . . ?
C11 C10 C9 120.7(11) . . ?
C11 C10 H10 119.6 . . ?
C6 C11 H11 120.5 . . ?
C10 C11 C6 119.0(12) . . ?
C10 C11 H11 120.5 . . ?
N5 C12 H12 119.0 . . ?
N5 C12 C13 121.9(11) . . ?
C13 C12 H12 119.0 . . ?
C12 C13 H13 121.1 . . ?
C14 C13 C12 117.8(12) . . ?
C14 C13 H13 121.1 . . ?
C13 C14 H14 119.3 . . ?
C15 C14 C13 121.4(13) . . ?
C15 C14 H14 119.3 . . ?
C14 C15 H15 120.1 . . ?
C14 C15 C16 119.7(14) . . ?
C16 C15 H15 120.1 . . ?
N5 C16 C15 122.1(12) . . ?
N5 C16 H16 119.0 . . ?
C15 C16 H16 119.0 . . ?
Pd1 C17 H17A 109.5 . . ?
Pd1 C17 H17B 109.5 . . ?
Pd1 C17 H17C 109.5 . . ?
H17A C17 H17B 109.5 . . ?
H17A C17 H17C 109.5 . . ?
H17B C17 H17C 109.5 . . ?
N6 C18 Yb2 168.7(8) . . ?
N6 C18 N8 128.5(10) . . ?
N6 C18 C22 116.5(9) . . ?
N8 C18 Yb2 40.9(5) . . ?
N8 C18 C22 115.0(10) . . ?
C22 C18 Yb2 74.1(6) . . ?
N6 C19 C4 111.5(9) . . ?
N6 C19 H19 108.2 . . ?
C4 C19 H19 108.2 . . ?
C20 C19 N6 110.8(9) . . ?
C20 C19 C4 109.7(9) . . ?
C20 C19 H19 108.2 . . ?
C19 C20 H20 120.1 . . ?
C21 C20 C19 119.8(11) . . ?
C21 C20 H20 120.1 . . ?
N8 C21 H21 118.4 . . ?
C20 C21 N8 123.3(10) . . ?
C20 C21 H21 118.4 . . ?
N7 C22 Yb2 160.6(8) . . ?
N7 C22 N9 117.5(10) . . ?
N7 C22 C18 120.2(10) . . ?
N9 C22 Yb2 43.2(6) . . ?
N9 C22 C18 122.1(10) . . ?
C18 C22 Yb2 79.0(6) . . ?
N7 C23 C24 108.5(10) . . ?
N7 C23 C28 131.5(11) . . ?
C24 C23 C28 120.0(12) . . ?
C23 C24 N9 108.5(11) . . ?
C23 C24 C25 120.4(12) . . ?
C25 C24 N9 131.0(12) . . ?
C24 C25 H25 120.5 . . ?
C26 C25 C24 118.9(13) . . ?
C26 C25 H25 120.5 . . ?
C25 C26 H26 119.0 . . ?
C25 C26 C27 122.1(13) . . ?
C27 C26 H26 119.0 . . ?
C26 C27 H27 120.5 . . ?
C26 C27 C28 119.0(13) . . ?
C28 C27 H27 120.5 . . ?
C23 C28 C27 119.4(12) . . ?
C23 C28 H28 120.3 . . ?
C27 C28 H28 120.3 . . ?
N10 C29 H29 118.9 . . ?
C30 C29 N10 122.2(12) . . ?
C30 C29 H29 118.9 . . ?
C29 C30 H30 119.4 . . ?
C29 C30 C31 121.2(13) . . ?
C31 C30 H30 119.4 . . ?
C30 C31 H31 120.6 . . ?
C30 C31 C32 118.7(13) . . ?
C32 C31 H31 120.6 . . ?
C31 C32 H32 121.6 . . ?
C33 C32 C31 116.7(14) . . ?
C33 C32 H32 121.6 . . ?
N10 C33 C32 124.8(12) . . ?
N10 C33 H33 117.6 . . ?
C32 C33 H33 117.6 . . ?
Pd2 C34 H34A 109.5 . . ?
Pd2 C34 H34B 109.5 . . ?
Pd2 C34 H34C 109.5 . . ?
H34A C34 H34B 109.5 . . ?
H34A C34 H34C 109.5 . . ?
H34B C34 H34C 109.5 . . ?
C36 C35 Yb1 74.5(6) . . ?
C36 C35 C41 123.5(12) . . ?
C39 C35 Yb1 74.4(7) . . ?
C39 C35 C36 108.3(11) . . ?
C39 C35 C41 127.6(12) . . ?
C41 C35 Yb1 123.5(8) . . ?
C35 C36 Yb1 73.2(6) . . ?
C35 C36 C42 127.9(13) . . ?
C37 C36 Yb1 76.2(7) . . ?
C37 C36 C35 106.1(11) . . ?
C37 C36 C42 125.3(12) . . ?
C42 C36 Yb1 123.3(9) . . ?
C36 C37 Yb1 73.5(7) . . ?
C36 C37 C38 110.7(11) . . ?
C36 C37 C43 123.6(12) . . ?
C38 C37 Yb1 74.9(7) . . ?
C38 C37 C43 125.5(13) . . ?
C43 C37 Yb1 122.4(8) . . ?
C37 C38 Yb1 74.9(7) . . ?
C37 C38 C39 108.0(11) . . ?
C37 C38 C44 125.5(13) . . ?
C39 C38 Yb1 72.3(7) . . ?
C39 C38 C44 125.4(12) . . ?
C44 C38 Yb1 128.0(9) . . ?
C35 C39 Yb1 74.4(7) . . ?
C35 C39 C38 106.8(11) . . ?
C35 C39 C40 125.1(13) . . ?
C38 C39 Yb1 76.1(7) . . ?
C38 C39 C40 127.7(13) . . ?
C40 C39 Yb1 121.2(9) . . ?
C39 C40 H40A 109.5 . . ?
C39 C40 H40B 109.5 . . ?
C39 C40 H40C 109.5 . . ?
H40A C40 H40B 109.5 . . ?
H40A C40 H40C 109.5 . . ?
H40B C40 H40C 109.5 . . ?
C35 C41 H41A 109.5 . . ?
C35 C41 H41B 109.5 . . ?
C35 C41 H41C 109.5 . . ?
H41A C41 H41B 109.5 . . ?
H41A C41 H41C 109.5 . . ?
H41B C41 H41C 109.5 . . ?
C36 C42 H42A 109.5 . . ?
C36 C42 H42B 109.5 . . ?
C36 C42 H42C 109.5 . . ?
H42A C42 H42B 109.5 . . ?
H42A C42 H42C 109.5 . . ?
H42B C42 H42C 109.5 . . ?
C37 C43 H43A 109.5 . . ?
C37 C43 H43B 109.5 . . ?
C37 C43 H43C 109.5 . . ?
H43A C43 H43B 109.5 . . ?
H43A C43 H43C 109.5 . . ?
H43B C43 H43C 109.5 . . ?
C38 C44 H44A 109.5 . . ?
C38 C44 H44B 109.5 . . ?
C38 C44 H44C 109.5 . . ?
H44A C44 H44B 109.5 . . ?
H44A C44 H44C 109.5 . . ?
H44B C44 H44C 109.5 . . ?
C46 C45 Yb1 74.6(7) . . ?
C46 C45 C51 127.9(13) . . ?
C49 C45 Yb1 76.9(7) . . ?
C49 C45 C46 107.5(11) . . ?
C49 C45 C51 123.9(13) . . ?
C51 C45 Yb1 122.2(9) . . ?
C45 C46 Yb1 73.6(7) . . ?
C45 C46 C52 124.5(13) . . ?
C47 C46 Yb1 75.0(7) . . ?
C47 C46 C45 107.8(11) . . ?
C47 C46 C52 127.5(14) . . ?
C52 C46 Yb1 121.0(9) . . ?
C46 C47 Yb1 74.8(8) . . ?
C46 C47 C48 109.5(11) . . ?
C46 C47 C53 126.2(12) . . ?
C48 C47 Yb1 74.2(7) . . ?
C48 C47 C53 124.0(13) . . ?
C53 C47 Yb1 122.3(8) . . ?
C47 C48 Yb1 74.1(7) . . ?
C47 C48 C54 125.4(12) . . ?
C49 C48 Yb1 76.1(7) . . ?
C49 C48 C47 106.3(11) . . ?
C49 C48 C54 127.8(12) . . ?
C54 C48 Yb1 120.9(9) . . ?
C45 C49 Yb1 72.3(7) . . ?
C45 C49 C48 108.7(11) . . ?
C45 C49 C50 124.7(12) . . ?
C48 C49 Yb1 72.9(7) . . ?
C48 C49 C50 126.2(13) . . ?
C50 C49 Yb1 126.8(9) . . ?
C49 C50 H50A 109.5 . . ?
C49 C50 H50B 109.5 . . ?
C49 C50 H50C 109.5 . . ?
H50A C50 H50B 109.5 . . ?
H50A C50 H50C 109.5 . . ?
H50B C50 H50C 109.5 . . ?
C45 C51 H51A 109.5 . . ?
C45 C51 H51B 109.5 . . ?
C45 C51 H51C 109.5 . . ?
H51A C51 H51B 109.5 . . ?
H51A C51 H51C 109.5 . . ?
H51B C51 H51C 109.5 . . ?
C46 C52 H52A 109.5 . . ?
C46 C52 H52B 109.5 . . ?
C46 C52 H52C 109.5 . . ?
H52A C52 H52B 109.5 . . ?
H52A C52 H52C 109.5 . . ?
H52B C52 H52C 109.5 . . ?
C47 C53 H53A 109.5 . . ?
C47 C53 H53B 109.5 . . ?
C47 C53 H53C 109.5 . . ?
H53A C53 H53B 109.5 . . ?
H53A C53 H53C 109.5 . . ?
H53B C53 H53C 109.5 . . ?
C48 C54 H54A 109.5 . . ?
C48 C54 H54B 109.5 . . ?
C48 C54 H54C 109.5 . . ?
H54A C54 H54B 109.5 . . ?
H54A C54 H54C 109.5 . . ?
H54B C54 H54C 109.5 . . ?
C56 C55 Yb2 74.4(9) . . ?
C56 C55 C59 107.9(13) . . ?
C56 C55 C61 128.5(16) . . ?
C59 C55 Yb2 73.9(10) . . ?
C59 C55 C61 123.2(16) . . ?
C61 C55 Yb2 123.4(11) . . ?
C55 C56 Yb2 75.0(10) . . ?
C55 C56 C57 108.1(13) . . ?
C55 C56 C62 125.7(13) . . ?
C57 C56 Yb2 73.0(8) . . ?
C57 C56 C62 126.1(15) . . ?
C62 C56 Yb2 122.1(9) . . ?
C56 C57 Yb2 75.7(8) . . ?
C56 C57 C63 125.0(15) . . ?
C58 C57 Yb2 76.5(8) . . ?
C58 C57 C56 107.9(13) . . ?
C58 C57 C63 126.4(14) . . ?
C63 C57 Yb2 121.7(10) . . ?
C57 C58 Yb2 73.1(8) . . ?
C57 C58 C59 108.0(13) . . ?
C57 C58 C64 128.0(14) . . ?
C59 C58 Yb2 73.7(8) . . ?
C59 C58 C64 123.3(14) . . ?
C64 C58 Yb2 126.3(11) . . ?
C55 C59 Yb2 75.4(9) . . ?
C55 C59 C58 107.9(14) . . ?
C55 C59 C60 124.7(15) . . ?
C58 C59 Yb2 75.2(8) . . ?
C58 C59 C60 126.1(14) . . ?
C60 C59 Yb2 125.6(11) . . ?
C59 C60 H60A 109.5 . . ?
C59 C60 H60B 109.5 . . ?
C59 C60 H60C 109.5 . . ?
H60A C60 H60B 109.5 . . ?
H60A C60 H60C 109.5 . . ?
H60B C60 H60C 109.5 . . ?
C55 C61 H61A 109.5 . . ?
C55 C61 H61B 109.5 . . ?
C55 C61 H61C 109.5 . . ?
H61A C61 H61B 109.5 . . ?
H61A C61 H61C 109.5 . . ?
H61B C61 H61C 109.5 . . ?
C56 C62 H62A 109.5 . . ?
C56 C62 H62B 109.5 . . ?
C56 C62 H62C 109.5 . . ?
H62A C62 H62B 109.5 . . ?
H62A C62 H62C 109.5 . . ?
H62B C62 H62C 109.5 . . ?
C57 C63 H63A 109.5 . . ?
C57 C63 H63B 109.5 . . ?
C57 C63 H63C 109.5 . . ?
H63A C63 H63B 109.5 . . ?
H63A C63 H63C 109.5 . . ?
H63B C63 H63C 109.5 . . ?
C58 C64 H64A 109.5 . . ?
C58 C64 H64B 109.5 . . ?
C58 C64 H64C 109.5 . . ?
H64A C64 H64B 109.5 . . ?
H64A C64 H64C 109.5 . . ?
H64B C64 H64C 109.5 . . ?
C66 C65 Yb2 76.1(7) . . ?
C66 C65 C69 107.7(12) . . ?
C66 C65 C71 126.8(11) . . ?
C69 C65 Yb2 74.9(7) . . ?
C69 C65 C71 124.8(12) . . ?
C71 C65 Yb2 122.8(10) . . ?
C65 C66 Yb2 72.7(7) . . ?
C65 C66 C67 107.6(10) . . ?
C65 C66 C72 127.1(13) . . ?
C67 C66 Yb2 74.5(7) . . ?
C67 C66 C72 123.4(13) . . ?
C72 C66 Yb2 130.9(10) . . ?
C66 C67 Yb2 73.5(8) . . ?
C66 C67 C73 123.3(11) . . ?
C68 C67 Yb2 73.6(7) . . ?
C68 C67 C66 107.7(11) . . ?
C68 C67 C73 128.4(12) . . ?
C73 C67 Yb2 125.3(9) . . ?
C67 C68 Yb2 75.3(7) . . ?
C67 C68 C74 125.3(11) . . ?
C69 C68 Yb2 74.0(7) . . ?
C69 C68 C67 108.2(10) . . ?
C69 C68 C74 126.1(10) . . ?
C74 C68 Yb2 123.0(8) . . ?
C65 C69 Yb2 73.0(7) . . ?
C65 C69 C70 125.3(12) . . ?
C68 C69 Yb2 74.8(7) . . ?
C68 C69 C65 108.8(10) . . ?
C68 C69 C70 125.9(11) . . ?
C70 C69 Yb2 121.4(8) . . ?
C69 C70 H70A 109.5 . . ?
C69 C70 H70B 109.5 . . ?
C69 C70 H70C 109.5 . . ?
H70A C70 H70B 109.5 . . ?
H70A C70 H70C 109.5 . . ?
H70B C70 H70C 109.5 . . ?
C65 C71 H71A 109.5 . . ?
C65 C71 H71B 109.5 . . ?
C65 C71 H71C 109.5 . . ?
H71A C71 H71B 109.5 . . ?
H71A C71 H71C 109.5 . . ?
H71B C71 H71C 109.5 . . ?
C66 C72 H72A 109.5 . . ?
C66 C72 H72B 109.5 . . ?
C66 C72 H72C 109.5 . . ?
H72A C72 H72B 109.5 . . ?
H72A C72 H72C 109.5 . . ?
H72B C72 H72C 109.5 . . ?
C67 C73 H73A 109.5 . . ?
C67 C73 H73B 109.5 . . ?
C67 C73 H73C 109.5 . . ?
H73A C73 H73B 109.5 . . ?
H73A C73 H73C 109.5 . . ?
H73B C73 H73C 109.5 . . ?
C68 C74 H74A 109.5 . . ?
C68 C74 H74B 109.5 . . ?
C68 C74 H74C 109.5 . . ?
H74A C74 H74B 109.5 . . ?
H74A C74 H74C 109.5 . . ?
H74B C74 H74C 109.5 . . ?
C78 O1 C75 109(2) . . ?
O1 C75 H75A 110.1 . . ?
O1 C75 H75B 110.1 . . ?
H75A C75 H75B 108.4 . . ?
C76 C75 O1 108(2) . . ?
C76 C75 H75A 110.1 . . ?
C76 C75 H75B 110.1 . . ?
C75 C76 H76A 111.5 . . ?
C75 C76 H76B 111.5 . . ?
C75 C76 C77 101(2) . . ?
H76A C76 H76B 109.3 . . ?
C77 C76 H76A 111.5 . . ?
C77 C76 H76B 111.5 . . ?
C76 C77 H77A 110.8 . . ?
C76 C77 H77B 110.8 . . ?
H77A C77 H77B 108.8 . . ?
C78 C77 C76 105(2) . . ?
C78 C77 H77A 110.8 . . ?
C78 C77 H77B 110.8 . . ?
O1 C78 H78A 109.6 . . ?
O1 C78 H78B 109.6 . . ?
C77 C78 O1 110(2) . . ?
C77 C78 H78A 109.6 . . ?
C77 C78 H78B 109.6 . . ?
H78A C78 H78B 108.1 . . ?
C79 O2 C82 108.0(14) . . ?
O2 C79 H79A 109.1 . . ?
O2 C79 H79B 109.1 . . ?
O2 C79 C80 112.6(19) . . ?
H79A C79 H79B 107.8 . . ?
C80 C79 H79A 109.1 . . ?
C80 C79 H79B 109.1 . . ?
C79 C80 H80A 110.5 . . ?
C79 C80 H80B 110.5 . . ?
C79 C80 C81 106.0(17) . . ?
H80A C80 H80B 108.7 . . ?
C81 C80 H80A 110.5 . . ?
C81 C80 H80B 110.5 . . ?
C80 C81 H81A 111.0 . . ?
C80 C81 H81B 111.0 . . ?
C80 C81 C82 104.0(16) . . ?
H81A C81 H81B 109.0 . . ?
C82 C81 H81A 111.0 . . ?
C82 C81 H81B 111.0 . . ?
O2 C82 C81 105.5(15) . . ?
O2 C82 H82A 110.6 . . ?
O2 C82 H82B 110.6 . . ?
C81 C82 H82A 110.6 . . ?
C81 C82 H82B 110.6 . . ?
H82A C82 H82B 108.8 . . ?

loop_
_geom_bond_atom_site_label_1
_geom_bond_atom_site_label_2
_geom_bond_distance
_geom_bond_site_symmetry_2
_geom_bond_publ_flag
Yb1 N3 2.328(9) . ?
Yb1 N4 2.365(10) . ?
Yb1 C35 2.609(11) . ?
Yb1 C36 2.626(12) . ?
Yb1 C37 2.660(12) . ?
Yb1 C38 2.659(12) . ?
Yb1 C39 2.609(12) . ?
Yb1 C45 2.600(12) . ?
Yb1 C46 2.613(12) . ?
Yb1 C47 2.615(12) . ?
Yb1 C48 2.617(13) . ?
Yb1 C49 2.658(12) . ?
Yb2 N8 2.321(8) . ?
Yb2 N9 2.321(10) . ?
Yb2 C55 2.638(17) . ?
Yb2 C56 2.630(14) . ?
Yb2 C57 2.596(14) . ?
Yb2 C58 2.638(13) . ?
Yb2 C59 2.619(14) . ?
Yb2 C65 2.593(12) . ?
Yb2 C66 2.637(12) . ?
Yb2 C67 2.651(13) . ?
Yb2 C68 2.628(13) . ?
Yb2 C69 2.618(12) . ?
Pd1 N1 2.039(9) . ?
Pd1 N2 2.192(9) . ?
Pd1 N5 2.029(10) . ?
Pd1 C17 2.013(11) . ?
Pd2 N6 2.045(8) . ?
Pd2 N7 2.182(10) . ?
Pd2 N10 2.014(9) . ?
Pd2 C34 2.000(12) . ?
N1 C1 1.321(13) . ?
N1 C4 1.478(13) . ?
N2 C5 1.326(13) . ?
N2 C7 1.398(13) . ?
N3 C1 1.350(13) . ?
N3 C2 1.408(13) . ?
N4 C5 1.358(13) . ?
N4 C6 1.407(13) . ?
N5 C12 1.384(14) . ?
N5 C16 1.364(15) . ?
N6 C18 1.309(13) . ?
N6 C19 1.486(13) . ?
N7 C22 1.336(13) . ?
N7 C23 1.373(15) . ?
N8 C18 1.376(13) . ?
N8 C21 1.385(13) . ?
N9 C22 1.353(14) . ?
N9 C24 1.418(15) . ?
N10 C29 1.383(14) . ?
N10 C33 1.371(15) . ?
C1 C5 1.470(14) . ?
C2 H2 0.9500 . ?
C2 C3 1.299(15) . ?
C3 H3 0.9500 . ?
C3 C4 1.517(15) . ?
C4 H4 1.0000 . ?
C4 C19 1.556(15) . ?
C6 C7 1.398(16) . ?
C6 C11 1.390(15) . ?
C7 C8 1.412(16) . ?
C8 H8 0.9500 . ?
C8 C9 1.435(17) . ?
C9 H9 0.9500 . ?
C9 C10 1.388(18) . ?
C10 H10 0.9500 . ?
C10 C11 1.370(17) . ?
C11 H11 0.9500 . ?
C12 H12 0.9500 . ?
C12 C13 1.391(17) . ?
C13 H13 0.9500 . ?
C13 C14 1.391(18) . ?
C14 H14 0.9500 . ?
C14 C15 1.323(19) . ?
C15 H15 0.9500 . ?
C15 C16 1.394(17) . ?
C16 H16 0.9500 . ?
C17 H17A 0.9800 . ?
C17 H17B 0.9800 . ?
C17 H17C 0.9800 . ?
C18 C22 1.464(16) . ?
C19 H19 1.0000 . ?
C19 C20 1.473(14) . ?
C20 H20 0.9500 . ?
C20 C21 1.339(15) . ?
C21 H21 0.9500 . ?
C23 C24 1.411(16) . ?
C23 C28 1.423(17) . ?
C24 C25 1.414(17) . ?
C25 H25 0.9500 . ?
C25 C26 1.400(18) . ?
C26 H26 0.9500 . ?
C26 C27 1.401(19) . ?
C27 H27 0.9500 . ?
C27 C28 1.426(18) . ?
C28 H28 0.9500 . ?
C29 H29 0.9500 . ?
C29 C30 1.374(17) . ?
C30 H30 0.9500 . ?
C30 C31 1.39(2) . ?
C31 H31 0.9500 . ?
C31 C32 1.42(2) . ?
C32 H32 0.9500 . ?
C32 C33 1.412(18) . ?
C33 H33 0.9500 . ?
C34 H34A 0.9800 . ?
C34 H34B 0.9800 . ?
C34 H34C 0.9800 . ?
C35 C36 1.455(17) . ?
C35 C39 1.404(17) . ?
C35 C41 1.477(16) . ?
C36 C37 1.382(17) . ?
C36 C42 1.467(17) . ?
C37 C38 1.385(17) . ?
C37 C43 1.517(17) . ?
C38 C39 1.433(17) . ?
C38 C44 1.530(18) . ?
C39 C40 1.537(17) . ?
C40 H40A 0.9800 . ?
C40 H40B 0.9800 . ?
C40 H40C 0.9800 . ?
C41 H41A 0.9800 . ?
C41 H41B 0.9800 . ?
C41 H41C 0.9800 . ?
C42 H42A 0.9800 . ?
C42 H42B 0.9800 . ?
C42 H42C 0.9800 . ?
C43 H43A 0.9800 . ?
C43 H43B 0.9800 . ?
C43 H43C 0.9800 . ?
C44 H44A 0.9800 . ?
C44 H44B 0.9800 . ?
C44 H44C 0.9800 . ?
C45 C46 1.431(18) . ?
C45 C49 1.396(18) . ?
C45 C51 1.485(17) . ?
C46 C47 1.363(16) . ?
C46 C52 1.492(18) . ?
C47 C48 1.425(17) . ?
C47 C53 1.554(19) . ?
C48 C49 1.407(17) . ?
C48 C54 1.535(17) . ?
C49 C50 1.525(18) . ?
C50 H50A 0.9800 . ?
C50 H50B 0.9800 . ?
C50 H50C 0.9800 . ?
C51 H51A 0.9800 . ?
C51 H51B 0.9800 . ?
C51 H51C 0.9800 . ?
C52 H52A 0.9800 . ?
C52 H52B 0.9800 . ?
C52 H52C 0.9800 . ?
C53 H53A 0.9800 . ?
C53 H53B 0.9800 . ?
C53 H53C 0.9800 . ?
C54 H54A 0.9800 . ?
C54 H54B 0.9800 . ?
C54 H54C 0.9800 . ?
C55 C56 1.39(2) . ?
C55 C59 1.39(2) . ?
C55 C61 1.53(2) . ?
C56 C57 1.410(19) . ?
C56 C62 1.553(19) . ?
C57 C58 1.38(2) . ?
C57 C63 1.511(19) . ?
C58 C59 1.410(19) . ?
C58 C64 1.561(19) . ?
C59 C60 1.59(2) . ?
C60 H60A 0.9800 . ?
C60 H60B 0.9800 . ?
C60 H60C 0.9800 . ?
C61 H61A 0.9800 . ?
C61 H61B 0.9800 . ?
C61 H61C 0.9800 . ?
C62 H62A 0.9800 . ?
C62 H62B 0.9800 . ?
C62 H62C 0.9800 . ?
C63 H63A 0.9800 . ?
C63 H63B 0.9800 . ?
C63 H63C 0.9800 . ?
C64 H64A 0.9800 . ?
C64 H64B 0.9800 . ?
C64 H64C 0.9800 . ?
C65 C66 1.409(17) . ?
C65 C69 1.438(16) . ?
C65 C71 1.520(18) . ?
C66 C67 1.456(19) . ?
C66 C72 1.511(16) . ?
C67 C68 1.415(15) . ?
C67 C73 1.507(17) . ?
C68 C69 1.408(17) . ?
C68 C74 1.512(16) . ?
C69 C70 1.527(15) . ?
C70 H70A 0.9800 . ?
C70 H70B 0.9800 . ?
C70 H70C 0.9800 . ?
C71 H71A 0.9800 . ?
C71 H71B 0.9800 . ?
C71 H71C 0.9800 . ?
C72 H72A 0.9800 . ?
C72 H72B 0.9800 . ?
C72 H72C 0.9800 . ?
C73 H73A 0.9800 . ?
C73 H73B 0.9800 . ?
C73 H73C 0.9800 . ?
C74 H74A 0.9800 . ?
C74 H74B 0.9800 . ?
C74 H74C 0.9800 . ?
O1 C75 1.49(3) . ?
O1 C78 1.38(3) . ?
C75 H75A 0.9900 . ?
C75 H75B 0.9900 . ?
C75 C76 1.41(2) . ?
C76 H76A 0.9900 . ?
C76 H76B 0.9900 . ?
C76 C77 1.63(3) . ?
C77 H77A 0.9900 . ?
C77 H77B 0.9900 . ?
C77 C78 1.37(2) . ?
C78 H78A 0.9900 . ?
C78 H78B 0.9900 . ?
O2 C79 1.30(2) . ?
O2 C82 1.42(2) . ?
C79 H79A 0.9900 . ?
C79 H79B 0.9900 . ?
C79 C80 1.40(2) . ?
C80 H80A 0.9900 . ?
C80 H80B 0.9900 . ?
C80 C81 1.46(2) . ?
C81 H81A 0.9900 . ?
C81 H81B 0.9900 . ?
C81 C82 1.48(2) . ?
C82 H82A 0.9900 . ?
C82 H82B 0.9900 . ?

loop_
_geom_torsion_atom_site_label_1
_geom_torsion_atom_site_label_2
_geom_torsion_atom_site_label_3
_geom_torsion_atom_site_label_4
_geom_torsion
_geom_torsion_site_symmetry_1
_geom_torsion_site_symmetry_2
_geom_torsion_site_symmetry_3
_geom_torsion_site_symmetry_4
_geom_torsion_publ_flag
Yb1 N3 C1 N1 -175.7(9) . . . . ?
Yb1 N3 C1 C5 4.5(12) . . . . ?
Yb1 N3 C2 C3 178.1(9) . . . . ?
Yb1 N4 C5 N2 178.8(7) . . . . ?
Yb1 N4 C5 C1 -4.7(12) . . . . ?
Yb1 N4 C6 C7 -175.7(9) . . . . ?
Yb1 N4 C6 C11 1(2) . . . . ?
Yb1 C1 C5 N2 179.8(10) . . . . ?
Yb1 C1 C5 N4 3.4(9) . . . . ?
Yb1 C35 C36 C37 69.7(8) . . . . ?
Yb1 C35 C36 C42 -119.5(13) . . . . ?
Yb1 C35 C39 C38 -69.8(9) . . . . ?
Yb1 C35 C39 C40 117.4(13) . . . . ?
Yb1 C36 C37 C38 66.2(9) . . . . ?
Yb1 C36 C37 C43 -118.3(12) . . . . ?
Yb1 C37 C38 C39 65.3(9) . . . . ?
Yb1 C37 C38 C44 -126.3(13) . . . . ?
Yb1 C38 C39 C35 68.6(8) . . . . ?
Yb1 C38 C39 C40 -118.9(13) . . . . ?
Yb1 C45 C46 C47 -67.7(9) . . . . ?
Yb1 C45 C46 C52 116.7(12) . . . . ?
Yb1 C45 C49 C48 64.3(9) . . . . ?
Yb1 C45 C49 C50 -122.9(13) . . . . ?
Yb1 C46 C47 C48 -66.7(9) . . . . ?
Yb1 C46 C47 C53 119.1(13) . . . . ?
Yb1 C47 C48 C49 -70.0(9) . . . . ?
Yb1 C47 C48 C54 116.9(13) . . . . ?
Yb1 C48 C49 C45 -64.0(10) . . . . ?
Yb1 C48 C49 C50 123.5(13) . . . . ?
Yb2 N8 C18 N6 -174.3(10) . . . . ?
Yb2 N8 C18 C22 4.0(12) . . . . ?
Yb2 N8 C21 C20 176.4(9) . . . . ?
Yb2 N9 C22 N7 -177.8(8) . . . . ?
Yb2 N9 C22 C18 -2.6(15) . . . . ?
Yb2 N9 C24 C23 178.5(11) . . . . ?
Yb2 N9 C24 C25 0(3) . . . . ?
Yb2 C18 C22 N7 176.9(11) . . . . ?
Yb2 C18 C22 N9 1.8(10) . . . . ?
Yb2 C55 C56 C57 -66.1(10) . . . . ?
Yb2 C55 C56 C62 119.0(14) . . . . ?
Yb2 C55 C59 C58 68.8(11) . . . . ?
Yb2 C55 C59 C60 -123.4(16) . . . . ?
Yb2 C56 C57 C58 -70.3(11) . . . . ?
Yb2 C56 C57 C63 118.9(14) . . . . ?
Yb2 C57 C58 C59 -65.9(11) . . . . ?
Yb2 C57 C58 C64 123.2(16) . . . . ?
Yb2 C58 C59 C55 -68.9(11) . . . . ?
Yb2 C58 C59 C60 123.5(17) . . . . ?
Yb2 C65 C66 C67 -66.9(9) . . . . ?
Yb2 C65 C66 C72 128.6(15) . . . . ?
Yb2 C65 C69 C68 66.9(9) . . . . ?
Yb2 C65 C69 C70 -116.8(12) . . . . ?
Yb2 C66 C67 C68 -66.1(9) . . . . ?
Yb2 C66 C67 C73 121.7(12) . . . . ?
Yb2 C67 C68 C69 -67.4(9) . . . . ?
Yb2 C67 C68 C74 120.2(12) . . . . ?
Yb2 C68 C69 C65 -65.7(9) . . . . ?
Yb2 C68 C69 C70 118.0(12) . . . . ?
Pd1 N1 C1 Yb1 157(3) . . . . ?
Pd1 N1 C1 N3 171.4(9) . . . . ?
Pd1 N1 C1 C5 -8.8(12) . . . . ?
Pd1 N1 C4 C3 -153.5(7) . . . . ?
Pd1 N1 C4 C19 83.6(11) . . . . ?
Pd1 N2 C5 Yb1 -169(2) . . . . ?
Pd1 N2 C5 N4 -171.5(7) . . . . ?
Pd1 N2 C5 C1 11.8(12) . . . . ?
Pd1 N2 C7 C6 163.5(10) . . . . ?
Pd1 N2 C7 C8 -22(2) . . . . ?
Pd1 N5 C12 C13 174.5(10) . . . . ?
Pd1 N5 C16 C15 -175.7(10) . . . . ?
Pd2 N6 C18 Yb2 151(4) . . . . ?
Pd2 N6 C18 N8 170.4(9) . . . . ?
Pd2 N6 C18 C22 -7.9(13) . . . . ?
Pd2 N6 C19 C4 83.8(11) . . . . ?
Pd2 N6 C19 C20 -153.7(8) . . . . ?
Pd2 N7 C22 Yb2 -173(2) . . . . ?
Pd2 N7 C22 N9 -168.0(9) . . . . ?
Pd2 N7 C22 C18 16.7(13) . . . . ?
Pd2 N7 C23 C24 155.3(11) . . . . ?
Pd2 N7 C23 C28 -26(3) . . . . ?
Pd2 N10 C29 C30 -169.1(10) . . . . ?
Pd2 N10 C33 C32 170.1(12) . . . . ?
N1 C1 C5 Yb1 177.1(9) . . . . ?
N1 C1 C5 N2 -3.0(15) . . . . ?
N1 C1 C5 N4 -179.5(9) . . . . ?
N1 C4 C19 N6 -68.8(11) . . . . ?
N1 C4 C19 C20 168.0(9) . . . . ?
N2 C7 C8 C9 179.1(11) . . . . ?
N3 C1 C5 Yb1 -3.0(8) . . . . ?
N3 C1 C5 N2 176.8(9) . . . . ?
N3 C1 C5 N4 0.3(15) . . . . ?
N3 C2 C3 C4 6.5(18) . . . . ?
N4 C6 C7 N2 -2.6(12) . . . . ?
N4 C6 C7 C8 -177.7(10) . . . . ?
N4 C6 C11 C10 179.4(12) . . . . ?
N5 C12 C13 C14 3(2) . . . . ?
N6 C18 C22 Yb2 175.8(10) . . . . ?
N6 C18 C22 N7 -7.3(17) . . . . ?
N6 C18 C22 N9 177.6(11) . . . . ?
N6 C19 C20 C21 -28.2(15) . . . . ?
N7 C23 C24 N9 0.8(14) . . . . ?
N7 C23 C24 C25 179.0(12) . . . . ?
N7 C23 C28 C27 -177.7(14) . . . . ?
N8 C18 C22 Yb2 -2.7(8) . . . . ?
N8 C18 C22 N7 174.2(10) . . . . ?
N8 C18 C22 N9 -0.9(17) . . . . ?
N9 C24 C25 C26 179.0(13) . . . . ?
N10 C29 C30 C31 -3(2) . . . . ?
C1 N1 C4 C3 34.6(13) . . . . ?
C1 N1 C4 C19 -88.4(11) . . . . ?
C1 N3 C2 C3 15.2(16) . . . . ?
C2 N3 C1 Yb1 165.2(11) . . . . ?
C2 N3 C1 N1 -10.5(15) . . . . ?
C2 N3 C1 C5 169.7(9) . . . . ?
C2 C3 C4 N1 -31.0(15) . . . . ?
C2 C3 C4 C19 92.8(12) . . . . ?
C3 C4 C19 N6 168.4(8) . . . . ?
C3 C4 C19 C20 45.3(12) . . . . ?
C4 N1 C1 Yb1 -30(4) . . . . ?
C4 N1 C1 N3 -15.5(16) . . . . ?
C4 N1 C1 C5 164.3(9) . . . . ?
C4 C19 C20 C21 95.4(13) . . . . ?
C5 N2 C7 C6 2.8(12) . . . . ?
C5 N2 C7 C8 177.3(12) . . . . ?
C5 N4 C6 C7 1.2(11) . . . . ?
C5 N4 C6 C11 178.1(12) . . . . ?
C6 N4 C5 Yb1 -178.2(10) . . . . ?
C6 N4 C5 N2 0.6(12) . . . . ?
C6 N4 C5 C1 177.2(10) . . . . ?
C6 C7 C8 C9 -6.9(16) . . . . ?
C7 N2 C5 Yb1 1(3) . . . . ?
C7 N2 C5 N4 -2.1(12) . . . . ?
C7 N2 C5 C1 -178.8(9) . . . . ?
C7 C6 C11 C10 -4.1(18) . . . . ?
C7 C8 C9 C10 8.3(18) . . . . ?
C8 C9 C10 C11 -8(2) . . . . ?
C9 C10 C11 C6 5.4(19) . . . . ?
C11 C6 C7 N2 -179.8(10) . . . . ?
C11 C6 C7 C8 5.1(17) . . . . ?
C12 N5 C16 C15 3.9(18) . . . . ?
C12 C13 C14 C15 0(2) . . . . ?
C13 C14 C15 C16 -1(2) . . . . ?
C14 C15 C16 N5 -1(2) . . . . ?
C16 N5 C12 C13 -5.1(18) . . . . ?
C18 N6 C19 C4 -91.0(11) . . . . ?
C18 N6 C19 C20 31.5(14) . . . . ?
C18 N8 C21 C20 14.6(16) . . . . ?
C19 N6 C18 Yb2 -33(5) . . . . ?
C19 N6 C18 N8 -13.9(17) . . . . ?
C19 N6 C18 C22 167.8(10) . . . . ?
C19 C20 C21 N8 5.4(18) . . . . ?
C21 N8 C18 Yb2 164.2(12) . . . . ?
C21 N8 C18 N6 -10.1(17) . . . . ?
C21 N8 C18 C22 168.2(10) . . . . ?
C22 N7 C23 C24 0.6(13) . . . . ?
C22 N7 C23 C28 179.2(13) . . . . ?
C22 N9 C24 C23 -1.8(13) . . . . ?
C22 N9 C24 C25 -179.8(14) . . . . ?
C23 N7 C22 Yb2 -7(3) . . . . ?
C23 N7 C22 N9 -2.0(15) . . . . ?
C23 N7 C22 C18 -177.3(11) . . . . ?
C23 C24 C25 C26 1(2) . . . . ?
C24 N9 C22 Yb2 -179.8(12) . . . . ?
C24 N9 C22 N7 2.4(14) . . . . ?
C24 N9 C22 C18 177.6(11) . . . . ?
C24 C23 C28 C27 0.7(19) . . . . ?
C24 C25 C26 C27 -4(2) . . . . ?
C25 C26 C27 C28 5(2) . . . . ?
C26 C27 C28 C23 -3(2) . . . . ?
C28 C23 C24 N9 -178.0(11) . . . . ?
C28 C23 C24 C25 0.3(19) . . . . ?
C29 N10 C33 C32 -3(2) . . . . ?
C29 C30 C31 C32 1(2) . . . . ?
C30 C31 C32 C33 0(2) . . . . ?
C31 C32 C33 N10 1(2) . . . . ?
C33 N10 C29 C30 3.5(19) . . . . ?
C35 C36 C37 Yb1 -67.6(8) . . . . ?
C35 C36 C37 C38 -1.4(14) . . . . ?
C35 C36 C37 C43 174.1(11) . . . . ?
C36 C35 C39 Yb1 67.4(8) . . . . ?
C36 C35 C39 C38 -2.4(14) . . . . ?
C36 C35 C39 C40 -175.1(12) . . . . ?
C36 C37 C38 Yb1 -65.4(9) . . . . ?
C36 C37 C38 C39 -0.1(15) . . . . ?
C36 C37 C38 C44 168.3(12) . . . . ?
C37 C38 C39 Yb1 -67.0(9) . . . . ?
C37 C38 C39 C35 1.6(14) . . . . ?
C37 C38 C39 C40 174.1(13) . . . . ?
C39 C35 C36 Yb1 -67.3(8) . . . . ?
C39 C35 C36 C37 2.4(13) . . . . ?
C39 C35 C36 C42 173.1(12) . . . . ?
C41 C35 C36 Yb1 120.3(11) . . . . ?
C41 C35 C36 C37 -170.0(11) . . . . ?
C41 C35 C36 C42 1(2) . . . . ?
C41 C35 C39 Yb1 -120.6(12) . . . . ?
C41 C35 C39 C38 169.6(12) . . . . ?
C41 C35 C39 C40 -3(2) . . . . ?
C42 C36 C37 Yb1 121.3(13) . . . . ?
C42 C36 C37 C38 -172.5(12) . . . . ?
C42 C36 C37 C43 3(2) . . . . ?
C43 C37 C38 Yb1 119.2(12) . . . . ?
C43 C37 C38 C39 -175.5(11) . . . . ?
C43 C37 C38 C44 -7(2) . . . . ?
C44 C38 C39 Yb1 124.6(13) . . . . ?
C44 C38 C39 C35 -166.8(12) . . . . ?
C44 C38 C39 C40 6(2) . . . . ?
C45 C46 C47 Yb1 66.8(9) . . . . ?
C45 C46 C47 C48 0.1(15) . . . . ?
C45 C46 C47 C53 -174.1(12) . . . . ?
C46 C45 C49 Yb1 -69.0(9) . . . . ?
C46 C45 C49 C48 -4.6(15) . . . . ?
C46 C45 C49 C50 168.1(13) . . . . ?
C46 C47 C48 Yb1 67.1(9) . . . . ?
C46 C47 C48 C49 -2.9(15) . . . . ?
C46 C47 C48 C54 -176.0(12) . . . . ?
C47 C48 C49 Yb1 68.6(8) . . . . ?
C47 C48 C49 C45 4.6(15) . . . . ?
C47 C48 C49 C50 -168.0(13) . . . . ?
C49 C45 C46 Yb1 70.6(9) . . . . ?
C49 C45 C46 C47 2.8(15) . . . . ?
C49 C45 C46 C52 -172.8(12) . . . . ?
C51 C45 C46 Yb1 -119.1(14) . . . . ?
C51 C45 C46 C47 173.1(13) . . . . ?
C51 C45 C46 C52 -2(2) . . . . ?
C51 C45 C49 Yb1 120.3(14) . . . . ?
C51 C45 C49 C48 -175.4(13) . . . . ?
C51 C45 C49 C50 -3(2) . . . . ?
C52 C46 C47 Yb1 -117.8(13) . . . . ?
C52 C46 C47 C48 175.5(12) . . . . ?
C52 C46 C47 C53 1(2) . . . . ?
C53 C47 C48 Yb1 -118.6(12) . . . . ?
C53 C47 C48 C49 171.4(12) . . . . ?
C53 C47 C48 C54 -2(2) . . . . ?
C54 C48 C49 Yb1 -118.6(14) . . . . ?
C54 C48 C49 C45 177.5(13) . . . . ?
C54 C48 C49 C50 5(2) . . . . ?
C55 C56 C57 Yb2 67.4(11) . . . . ?
C55 C56 C57 C58 -2.9(17) . . . . ?
C55 C56 C57 C63 -173.7(14) . . . . ?
C56 C55 C59 Yb2 -67.2(11) . . . . ?
C56 C55 C59 C58 1.6(18) . . . . ?
C56 C55 C59 C60 169.3(15) . . . . ?
C56 C57 C58 Yb2 69.8(10) . . . . ?
C56 C57 C58 C59 3.9(17) . . . . ?
C56 C57 C58 C64 -167.0(15) . . . . ?
C57 C58 C59 Yb2 65.5(11) . . . . ?
C57 C58 C59 C55 -3.4(18) . . . . ?
C57 C58 C59 C60 -170.9(16) . . . . ?
C59 C55 C56 Yb2 66.9(12) . . . . ?
C59 C55 C56 C57 0.8(18) . . . . ?
C59 C55 C56 C62 -174.1(13) . . . . ?
C61 C55 C56 Yb2 -120.5(16) . . . . ?
C61 C55 C56 C57 173.4(15) . . . . ?
C61 C55 C56 C62 -1(3) . . . . ?
C61 C55 C59 Yb2 119.7(16) . . . . ?
C61 C55 C59 C58 -171.5(15) . . . . ?
C61 C55 C59 C60 -4(3) . . . . ?
C62 C56 C57 Yb2 -117.7(14) . . . . ?
C62 C56 C57 C58 171.9(13) . . . . ?
C62 C56 C57 C63 1(2) . . . . ?
C63 C57 C58 Yb2 -119.6(15) . . . . ?
C63 C57 C58 C59 174.5(14) . . . . ?
C63 C57 C58 C64 4(3) . . . . ?
C64 C58 C59 Yb2 -123.1(15) . . . . ?
C64 C58 C59 C55 168.0(15) . . . . ?
C64 C58 C59 C60 0(3) . . . . ?
C65 C66 C67 Yb2 65.6(9) . . . . ?
C65 C66 C67 C68 -0.5(15) . . . . ?
C65 C66 C67 C73 -172.6(12) . . . . ?
C66 C65 C69 Yb2 -69.7(9) . . . . ?
C66 C65 C69 C68 -2.9(15) . . . . ?
C66 C65 C69 C70 173.5(12) . . . . ?
C66 C67 C68 Yb2 66.1(9) . . . . ?
C66 C67 C68 C69 -1.3(15) . . . . ?
C66 C67 C68 C74 -173.7(12) . . . . ?
C67 C68 C69 Yb2 68.2(9) . . . . ?
C67 C68 C69 C65 2.5(14) . . . . ?
C67 C68 C69 C70 -173.7(11) . . . . ?
C69 C65 C66 Yb2 68.9(9) . . . . ?
C69 C65 C66 C67 2.0(15) . . . . ?
C69 C65 C66 C72 -162.5(14) . . . . ?
C71 C65 C66 Yb2 -120.8(15) . . . . ?
C71 C65 C66 C67 172.3(13) . . . . ?
C71 C65 C66 C72 8(2) . . . . ?
C71 C65 C69 Yb2 119.7(14) . . . . ?
C71 C65 C69 C68 -173.4(13) . . . . ?
C71 C65 C69 C70 3(2) . . . . ?
C72 C66 C67 Yb2 -129.1(13) . . . . ?
C72 C66 C67 C68 164.8(12) . . . . ?
C72 C66 C67 C73 -7(2) . . . . ?
C73 C67 C68 Yb2 -122.3(13) . . . . ?
C73 C67 C68 C69 170.3(12) . . . . ?
C73 C67 C68 C74 -2(2) . . . . ?
C74 C68 C69 Yb2 -119.5(12) . . . . ?
C74 C68 C69 C65 174.9(12) . . . . ?
C74 C68 C69 C70 -1(2) . . . . ?
O1 C75 C76 C77 18(3) . . . . ?
C75 O1 C78 C77 -11(3) . . . . ?
C75 C76 C77 C78 -25(3) . . . . ?
C76 C77 C78 O1 22(3) . . . . ?
C78 O1 C75 C76 -7(3) . . . . ?
O2 C79 C80 C81 -7(3) . . . . ?
C79 O2 C82 C81 -20(2) . . . . ?
C79 C80 C81 C82 -6(2) . . . . ?
C80 C81 C82 O2 15(2) . . . . ?
C82 O2 C79 C80 17(3) . . . . ?

loop_
_smtbx_masks_void_nr
_smtbx_masks_void_average_x
_smtbx_masks_void_average_y
_smtbx_masks_void_average_z
_smtbx_masks_void_volume
_smtbx_masks_void_count_electrons
_smtbx_masks_void_content
1 0.684 0.500 0.000 863.8 339.8 '8 O1C4H8'
2 0.000 0.500 0.500 12.3 0.3 ?
